data_4307485
loop_
_publ_author_name
'Sheng-qing Xia'
'Svilen Bobev'

_publ_section_title
;
Diverse Polyanions Based on MnBi4 and MnSb4 Tetrahedra: Polymorphism,
Structure, and Bonding in Ca21Mn4Bi18 and Ca21Mn4Sb18
;
_journal_name_full 'Inorganic Chemistry'
_journal_page_first 874
_journal_page_last 883
_journal_paper_doi 10.1021/ic061958j
_journal_volume 46
_journal_year 2007
_chemical_formula_moiety 'Bi18 Ca21 Mn4'
_chemical_formula_sum 'Bi18 Ca21 Mn4'
_chemical_formula_weight 4823.08
_chemical_name_systematic
; 
 ? 
;
_space_group_IT_number 15
_symmetry_cell_setting monoclinic
_symmetry_space_group_name_Hall '-C 2yc'
_symmetry_space_group_name_H-M 'C 1 2/c 1'
_atom_sites_solution_primary direct
_atom_sites_solution_secondary difmap
_audit_creation_method SHELXL-97
_cell_angle_alpha 90.00
_cell_angle_beta 93.253(2)
_cell_angle_gamma 90.00
_cell_formula_units_Z 4
_cell_length_a 17.470(2)
_cell_length_b 17.392(2)
_cell_length_c 17.208(2)
_cell_measurement_reflns_used 16783
_cell_measurement_temperature 120(2)
_cell_measurement_theta_max 26.37
_cell_measurement_theta_min 1.65
_cell_volume 5220.0(10)
_computing_cell_refinement 'SAINT (Bruker, 2002)'
_computing_data_collection 'SMART (Bruker, 2002)'
_computing_data_reduction SAINT
_computing_molecular_graphics 'XP in SHELXTL'
_computing_publication_material SHELXL-97
_computing_structure_refinement 'SHELXTL (Sheldrick, 2001)'
_computing_structure_solution 'SHELXTL (Sheldrick, 2001)'
_diffrn_ambient_temperature 120(2)
_diffrn_detector_area_resol_mean 8.3
_diffrn_measured_fraction_theta_full 0.990
_diffrn_measured_fraction_theta_max 0.990
_diffrn_measurement_device_type 'Bruker SmartAPEX'
_diffrn_measurement_method \w
_diffrn_radiation_monochromator graphite
_diffrn_radiation_source 'fine-focus sealed tube'
_diffrn_radiation_type MoK\a
_diffrn_radiation_wavelength 0.71073
_diffrn_reflns_av_R_equivalents 0.0511
_diffrn_reflns_av_sigmaI/netI 0.0587
_diffrn_reflns_limit_h_max 21
_diffrn_reflns_limit_h_min -21
_diffrn_reflns_limit_k_max 19
_diffrn_reflns_limit_k_min -21
_diffrn_reflns_limit_l_max 21
_diffrn_reflns_limit_l_min -21
_diffrn_reflns_number 16783
_diffrn_reflns_theta_full 26.37
_diffrn_reflns_theta_max 26.37
_diffrn_reflns_theta_min 1.65
_diffrn_standards_decay_% 0
_diffrn_standards_interval_count 0
_diffrn_standards_number 0
_exptl_absorpt_coefficient_mu 63.416
_exptl_absorpt_correction_T_max 0.0806
_exptl_absorpt_correction_T_min 0.0526
_exptl_absorpt_correction_type multi-scan
_exptl_absorpt_process_details 'SADABS (Sheldrick, 2003)'
_exptl_crystal_colour black
_exptl_crystal_density_diffrn 6.137
_exptl_crystal_density_method 'not measured'
_exptl_crystal_description irregular
_exptl_crystal_F_000 8056
_exptl_crystal_size_max 0.11
_exptl_crystal_size_mid 0.09
_exptl_crystal_size_min 0.08
_refine_diff_density_max 3.723
_refine_diff_density_min -2.918
_refine_diff_density_rms 0.592
_refine_ls_extinction_method none
_refine_ls_goodness_of_fit_ref 1.033
_refine_ls_matrix_type full
_refine_ls_number_parameters 197
_refine_ls_number_reflns 5295
_refine_ls_number_restraints 0
_refine_ls_restrained_S_all 1.033
_refine_ls_R_factor_all 0.0556
_refine_ls_R_factor_gt 0.0405
_refine_ls_shift/su_max 0.000
_refine_ls_shift/su_mean 0.000
_refine_ls_structure_factor_coef Fsqd
_refine_ls_weighting_details 'calc w=1/[\s^2^(Fo^2^)+(0.0381P)^2^] where P=(Fo^2^+2Fc^2^)/3'
_refine_ls_weighting_scheme calc
_refine_ls_wR_factor_gt 0.0840
_refine_ls_wR_factor_ref 0.0894
_reflns_number_gt 4275
_reflns_number_total 5295
_reflns_threshold_expression >2sigma(I)
_cod_data_source_file ic061958jsi20061012_053314_1.cif
_cod_data_source_block Ca21Mn4Bi18
_cod_depositor_comments
;
The following automatic conversions were performed:
'_symmetry_cell_setting' value 'Monoclinic' changed to 'monoclinic'
according to '/home/saulius/struct/CIF-dictionaries/cif_core.dic'
dictionary named 'cif_core.dic' version 2.4.1 from 2010-06-29.

Automatic conversion script
Id: cif_fix_enum 1527 2010-12-29 10:47:43Z saulius 
;
_cod_original_cell_volume 5219.9(11)
_cod_original_sg_symbol_H-M 'C 2/c '
_cod_database_code 4307485

loop_
_symmetry_equiv_pos_as_xyz
'x, y, z'
'-x, y, -z+1/2'
'x+1/2, y+1/2, z'
'-x+1/2, y+1/2, -z+1/2'
'-x, -y, -z'
'x, -y, z-1/2'
'-x+1/2, -y+1/2, -z'
'x+1/2, -y+1/2, z-1/2'

loop_
_atom_site_label
_atom_site_type_symbol
_atom_site_fract_x
_atom_site_fract_y
_atom_site_fract_z
_atom_site_U_iso_or_equiv
_atom_site_adp_type
_atom_site_occupancy
_atom_site_symmetry_multiplicity
_atom_site_calc_flag
_atom_site_refinement_flags
_atom_site_disorder_assembly
_atom_site_disorder_group
Bi1 Bi 0.00611(3) 0.44129(4) 0.39611(3) 0.00887(14) Uani 1 1 d . . .
Bi2 Bi 0.12844(3) 0.25679(4) 0.26089(3) 0.00855(14) Uani 1 1 d . . .
Bi3 Bi 0.00512(3) 0.07418(4) 0.39984(3) 0.01171(15) Uani 1 1 d . . .
Bi4 Bi 0.35528(3) 0.42403(4) 0.24705(3) 0.00895(14) Uani 1 1 d . . .
Bi5 Bi 0.48930(3) 0.23613(4) 0.12238(3) 0.00829(14) Uani 1 1 d . . .
Bi6 Bi 0.32757(3) 0.24927(3) 0.46312(3) 0.00842(14) Uani 1 1 d . . .
Bi7 Bi 0.21048(3) 0.25059(3) 0.07752(3) 0.00857(14) Uani 1 1 d . . .
Bi8 Bi 0.25903(3) 0.49849(4) 0.00013(3) 0.00714(14) Uani 1 1 d . . .
Bi9 Bi 0.32338(3) 0.06628(4) 0.25414(3) 0.00843(14) Uani 1 1 d . . .
Mn1 Mn 0.0000 0.3606(2) 0.2500 0.0102(7) Uani 1 2 d S . .
Mn2 Mn 0.0000 0.1605(2) 0.2500 0.0149(8) Uani 1 2 d S . .
Mn3 Mn 0.5000 0.4997(2) 0.2500 0.0156(8) Uani 1 2 d S . .
Mn4 Mn 0.5000 0.3373(2) 0.2500 0.0093(7) Uani 1 2 d S . .
Ca1 Ca 0.33283(18) 0.24293(19) 0.2601(2) 0.0136(7) Uani 1 1 d . . .
Ca2 Ca 0.40226(16) 0.08616(19) 0.43528(18) 0.0088(7) Uani 1 1 d . . .
Ca3 Ca 0.00586(19) 0.2584(2) 0.0771(2) 0.0140(7) Uani 1 1 d . . .
Ca4 Ca 0.18076(16) 0.4113(2) 0.15536(18) 0.0110(7) Uani 1 1 d . . .
Ca5 Ca 0.19227(18) 0.3845(2) 0.3786(2) 0.0193(8) Uani 1 1 d . . .
Ca6 Ca 0.17003(16) 0.0898(2) 0.15844(18) 0.0107(7) Uani 1 1 d . . .
Ca7 Ca 0.18753(17) 0.1266(2) 0.38251(19) 0.0140(8) Uani 1 1 d . . .
Ca8 Ca 0.36132(18) 0.1184(2) 0.06753(19) 0.0166(8) Uani 1 1 d . . .
Ca9 Ca 0.36680(17) 0.3659(2) 0.06338(19) 0.0135(7) Uani 1 1 d . . .
Ca10 Ca 0.41277(16) 0.40860(19) 0.42845(18) 0.0095(7) Uani 1 1 d . . .
Ca11 Ca 0.5000 0.0724(3) 0.2500 0.0147(11) Uani 1 2 d S . .

loop_
_atom_site_aniso_label
_atom_site_aniso_U_11
_atom_site_aniso_U_22
_atom_site_aniso_U_33
_atom_site_aniso_U_23
_atom_site_aniso_U_13
_atom_site_aniso_U_12
Bi1 0.0099(3) 0.0069(4) 0.0098(3) -0.0010(2) 0.0005(2) 0.0026(2)
Bi2 0.0086(3) 0.0072(4) 0.0101(3) 0.0000(2) 0.0022(2) 0.0001(2)
Bi3 0.0093(3) 0.0097(4) 0.0158(3) -0.0011(3) -0.0021(2) -0.0016(2)
Bi4 0.0082(2) 0.0079(4) 0.0107(3) -0.0019(2) 0.0005(2) 0.0007(2)
Bi5 0.0080(3) 0.0060(4) 0.0110(3) -0.0013(2) 0.0019(2) 0.0001(2)
Bi6 0.0084(3) 0.0052(4) 0.0120(3) -0.0005(2) 0.0042(2) 0.0001(2)
Bi7 0.0111(3) 0.0047(4) 0.0103(3) -0.0003(2) 0.0043(2) -0.0001(2)
Bi8 0.0078(2) 0.0045(4) 0.0093(3) 0.0000(2) 0.0014(2) -0.0002(2)
Bi9 0.0067(2) 0.0071(4) 0.0115(3) 0.0027(2) 0.0008(2) -0.0007(2)
Mn1 0.0123(15) 0.010(2) 0.0079(17) 0.000 0.0010(13) 0.000
Mn2 0.0153(16) 0.014(2) 0.0157(19) 0.000 0.0054(14) 0.000
Mn3 0.0152(16) 0.014(2) 0.018(2) 0.000 0.0048(14) 0.000
Mn4 0.0096(15) 0.007(2) 0.0112(18) 0.000 0.0021(13) 0.000
Ca1 0.0164(16) 0.007(2) 0.0182(18) -0.0008(14) 0.0078(14) -0.0018(13)
Ca2 0.0098(14) 0.006(2) 0.0103(16) -0.0007(13) 0.0009(12) 0.0017(12)
Ca3 0.0189(16) 0.009(2) 0.0145(17) -0.0014(14) 0.0045(14) 0.0000(13)
Ca4 0.0113(14) 0.012(2) 0.0101(16) -0.0018(14) 0.0018(12) 0.0034(13)
Ca5 0.0175(16) 0.024(2) 0.0167(19) -0.0139(16) 0.0035(14) -0.0051(15)
Ca6 0.0090(14) 0.011(2) 0.0125(16) 0.0023(14) 0.0011(12) -0.0014(12)
Ca7 0.0118(14) 0.017(2) 0.0132(17) 0.0043(15) 0.0040(13) 0.0043(13)
Ca8 0.0157(15) 0.018(2) 0.0160(18) 0.0012(15) -0.0041(13) -0.0102(14)
Ca9 0.0135(15) 0.011(2) 0.0159(18) -0.0004(14) -0.0001(13) 0.0066(13)
Ca10 0.0094(14) 0.006(2) 0.0136(17) 0.0006(13) 0.0020(12) -0.0022(12)
Ca11 0.008(2) 0.023(3) 0.014(2) 0.000 0.0027(17) 0.000

loop_
_atom_type_symbol
_atom_type_description
_atom_type_scat_dispersion_real
_atom_type_scat_dispersion_imag
_atom_type_scat_source
Ca Ca 0.2262 0.3064 'International Tables Vol C Tables 4.2.6.8 and 6.1.1.4'
Mn Mn 0.3368 0.7283 'International Tables Vol C Tables 4.2.6.8 and 6.1.1.4'
Bi Bi -4.1077 10.2566 'International Tables Vol C Tables 4.2.6.8 and 6.1.1.4'

loop_
_geom_angle_atom_site_label_1
_geom_angle_atom_site_label_2
_geom_angle_atom_site_label_3
_geom_angle
_geom_angle_site_symmetry_1
_geom_angle_site_symmetry_3
_geom_angle_publ_flag
Mn1 Bi1 Ca2 125.10(7) . 3_455 ?
Mn1 Bi1 Ca3 69.14(9) . 2 ?
Ca2 Bi1 Ca3 134.85(9) 3_455 2 ?
Mn1 Bi1 Ca2 134.18(8) . 7_556 ?
Ca2 Bi1 Ca2 100.55(7) 3_455 7_556 ?
Ca3 Bi1 Ca2 76.19(8) 2 7_556 ?
Mn1 Bi1 Ca4 73.02(6) . 2 ?
Ca2 Bi1 Ca4 67.98(8) 3_455 2 ?
Ca3 Bi1 Ca4 79.37(8) 2 2 ?
Ca2 Bi1 Ca4 128.93(8) 7_556 2 ?
Mn1 Bi1 Ca11 71.45(9) . 3_455 ?
Ca2 Bi1 Ca11 68.42(8) 3_455 3_455 ?
Ca3 Bi1 Ca11 140.36(9) 2 3_455 ?
Ca2 Bi1 Ca11 138.55(8) 7_556 3_455 ?
Ca4 Bi1 Ca11 85.41(6) 2 3_455 ?
Mn1 Bi1 Ca5 76.76(6) . . ?
Ca2 Bi1 Ca5 142.91(8) 3_455 . ?
Ca3 Bi1 Ca5 78.32(9) 2 . ?
Ca2 Bi1 Ca5 67.45(8) 7_556 . ?
Ca4 Bi1 Ca5 147.24(8) 2 . ?
Ca11 Bi1 Ca5 96.83(7) 3_455 . ?
Mn1 Bi1 Ca8 121.33(7) . 4 ?
Ca2 Bi1 Ca8 71.43(7) 3_455 4 ?
Ca3 Bi1 Ca8 143.40(7) 2 4 ?
Ca2 Bi1 Ca8 73.45(8) 7_556 4 ?
Ca4 Bi1 Ca8 136.40(8) 2 4 ?
Ca11 Bi1 Ca8 65.13(7) 3_455 4 ?
Ca5 Bi1 Ca8 71.50(8) . 4 ?
Mn2 Bi2 Mn1 75.62(9) . . ?
Mn2 Bi2 Ca5 135.61(7) . . ?
Mn1 Bi2 Ca5 81.17(8) . . ?
Mn2 Bi2 Ca7 81.30(8) . . ?
Mn1 Bi2 Ca7 134.83(7) . . ?
Ca5 Bi2 Ca7 89.37(10) . . ?
Mn2 Bi2 Ca4 132.58(7) . . ?
Mn1 Bi2 Ca4 72.61(7) . . ?
Ca5 Bi2 Ca4 72.04(9) . . ?
Ca7 Bi2 Ca4 145.01(8) . . ?
Mn2 Bi2 Ca6 69.99(7) . . ?
Mn1 Bi2 Ca6 132.23(6) . . ?
Ca5 Bi2 Ca6 146.09(8) . . ?
Ca7 Bi2 Ca6 71.02(8) . . ?
Ca4 Bi2 Ca6 108.53(8) . . ?
Mn2 Bi2 Bi7 106.61(3) . . ?
Mn1 Bi2 Bi7 108.34(2) . . ?
Ca5 Bi2 Bi7 116.49(7) . . ?
Ca7 Bi2 Bi7 115.32(6) . . ?
Ca4 Bi2 Bi7 54.06(6) . . ?
Ca6 Bi2 Bi7 54.47(5) . . ?
Mn2 Bi2 Ca1 139.11(9) . . ?
Mn1 Bi2 Ca1 144.70(8) . . ?
Ca5 Bi2 Ca1 74.60(8) . . ?
Ca7 Bi2 Ca1 70.81(8) . . ?
Ca4 Bi2 Ca1 75.69(7) . . ?
Ca6 Bi2 Ca1 72.92(7) . . ?
Bi7 Bi2 Ca1 62.64(6) . . ?
Mn2 Bi2 Ca3 61.72(6) . . ?
Mn1 Bi2 Ca3 62.00(6) . . ?
Ca5 Bi2 Ca3 134.77(9) . . ?
Ca7 Bi2 Ca3 135.02(8) . . ?
Ca4 Bi2 Ca3 72.48(7) . . ?
Ca6 Bi2 Ca3 72.74(7) . . ?
Bi7 Bi2 Ca3 58.99(5) . . ?
Ca1 Bi2 Ca3 121.61(8) . . ?
Mn2 Bi2 Ca3 61.32(6) . 2 ?
Mn1 Bi2 Ca3 61.62(6) . 2 ?
Ca5 Bi2 Ca3 74.41(8) . 2 ?
Ca7 Bi2 Ca3 73.26(8) . 2 ?
Ca4 Bi2 Ca3 126.23(8) . 2 ?
Ca6 Bi2 Ca3 122.59(8) . 2 ?
Bi7 Bi2 Ca3 165.06(5) . 2 ?
Ca1 Bi2 Ca3 132.11(8) . 2 ?
Ca3 Bi2 Ca3 106.15(6) . 2 ?
Mn3 Bi3 Mn2 56.96(9) 3_445 . ?
Mn3 Bi3 Ca6 77.04(6) 3_445 2 ?
Mn2 Bi3 Ca6 72.71(6) . 2 ?
Mn3 Bi3 Ca10 148.33(7) 3_445 7_556 ?
Mn2 Bi3 Ca10 137.38(8) . 7_556 ?
Ca6 Bi3 Ca10 130.67(8) 2 7_556 ?
Mn3 Bi3 Ca3 123.76(9) 3_445 2 ?
Mn2 Bi3 Ca3 66.92(9) . 2 ?
Ca6 Bi3 Ca3 83.75(9) 2 2 ?
Ca10 Bi3 Ca3 79.75(9) 7_556 2 ?
Mn3 Bi3 Ca7 91.38(6) 3_445 . ?
Mn2 Bi3 Ca7 76.56(6) . . ?
Ca6 Bi3 Ca7 148.66(9) 2 . ?
Ca10 Bi3 Ca7 71.32(8) 7_556 . ?
Ca3 Bi3 Ca7 78.73(9) 2 . ?
Mn3 Bi3 Ca10 75.78(8) 3_445 3_445 ?
Mn2 Bi3 Ca10 124.68(7) . 3_445 ?
Ca6 Bi3 Ca10 69.93(8) 2 3_445 ?
Ca10 Bi3 Ca10 97.93(7) 7_556 3_445 ?
Ca3 Bi3 Ca10 143.19(8) 2 3_445 ?
Ca7 Bi3 Ca10 135.77(8) . 3_445 ?
Mn3 Bi3 Ca9 140.03(5) 3_445 8_456 ?
Mn2 Bi3 Ca9 119.58(7) . 8_456 ?
Ca6 Bi3 Ca9 65.50(7) 2 8_456 ?
Ca10 Bi3 Ca9 65.24(7) 7_556 8_456 ?
Ca3 Bi3 Ca9 66.96(8) 2 8_456 ?
Ca7 Bi3 Ca9 128.02(7) . 8_456 ?
Ca10 Bi3 Ca9 78.64(7) 3_445 8_456 ?
Mn3 Bi4 Mn4 58.37(9) . . ?
Mn3 Bi4 Ca1 124.66(9) . . ?
Mn4 Bi4 Ca1 66.46(8) . . ?
Mn3 Bi4 Ca10 78.14(6) . . ?
Mn4 Bi4 Ca10 73.83(6) . . ?
Ca1 Bi4 Ca10 83.25(9) . . ?
Mn3 Bi4 Ca9 93.19(6) . . ?
Mn4 Bi4 Ca9 76.28(5) . . ?
Ca1 Bi4 Ca9 77.38(9) . . ?
Ca10 Bi4 Ca9 148.98(8) . . ?
Mn3 Bi4 Ca6 74.65(8) . 4 ?
Mn4 Bi4 Ca6 124.73(7) . 4 ?
Ca1 Bi4 Ca6 142.80(9) . 4 ?
Ca10 Bi4 Ca6 69.24(8) . 4 ?
Ca9 Bi4 Ca6 137.50(8) . 4 ?
Mn3 Bi4 Ca4 145.06(7) . . ?
Mn4 Bi4 Ca4 136.92(8) . . ?
Ca1 Bi4 Ca4 81.72(8) . . ?
Ca10 Bi4 Ca4 132.17(8) . . ?
Ca9 Bi4 Ca4 68.72(7) . . ?
Ca6 Bi4 Ca4 98.23(8) 4 . ?
Mn3 Bi4 Ca5 140.13(6) . . ?
Mn4 Bi4 Ca5 124.68(7) . . ?
Ca1 Bi4 Ca5 71.29(8) . . ?
Ca10 Bi4 Ca5 67.18(7) . . ?
Ca9 Bi4 Ca5 126.67(8) . . ?
Ca6 Bi4 Ca5 75.10(8) 4 . ?
Ca4 Bi4 Ca5 64.99(7) . . ?
Mn4 Bi5 Ca8 131.14(7) . . ?
Mn4 Bi5 Ca9 79.75(7) . . ?
Ca8 Bi5 Ca9 85.04(9) . . ?
Mn4 Bi5 Ca2 133.91(6) . 2_655 ?
Ca8 Bi5 Ca2 79.11(8) . 2_655 ?
Ca9 Bi5 Ca2 144.34(8) . 2_655 ?
Mn4 Bi5 Ca3 139.26(8) . 7 ?
Ca8 Bi5 Ca3 77.02(8) . 7 ?
Ca9 Bi5 Ca3 73.77(8) . 7 ?
Ca2 Bi5 Ca3 71.63(8) 2_655 7 ?
Mn4 Bi5 Ca10 69.86(7) . 2_655 ?
Ca8 Bi5 Ca10 144.52(8) . 2_655 ?
Ca9 Bi5 Ca10 69.88(8) . 2_655 ?
Ca2 Bi5 Ca10 106.78(8) 2_655 2_655 ?
Ca3 Bi5 Ca10 72.19(8) 7 2_655 ?
Mn4 Bi5 Ca11 91.12(8) . . ?
Ca8 Bi5 Ca11 71.23(7) . . ?
Ca9 Bi5 Ca11 139.04(6) . . ?
Ca2 Bi5 Ca11 63.94(7) 2_655 . ?
Ca3 Bi5 Ca11 128.94(8) 7 . ?
Ca10 Bi5 Ca11 143.39(6) 2_655 . ?
Mn4 Bi5 Bi6 104.95(3) . 2_655 ?
Ca8 Bi5 Bi6 123.54(7) . 2_655 ?
Ca9 Bi5 Bi6 114.49(6) . 2_655 ?
Ca2 Bi5 Bi6 53.70(5) 2_655 2_655 ?
Ca3 Bi5 Bi6 61.19(6) 7 2_655 ?
Ca10 Bi5 Bi6 53.17(5) 2_655 2_655 ?
Ca11 Bi5 Bi6 106.45(2) . 2_655 ?
Mn4 Bi5 Ca1 61.66(6) . 2_655 ?
Ca8 Bi5 Ca1 139.95(9) . 2_655 ?
Ca9 Bi5 Ca1 133.31(8) . 2_655 ?
Ca2 Bi5 Ca1 73.32(7) 2_655 2_655 ?
Ca3 Bi5 Ca1 119.25(8) 7 2_655 ?
Ca10 Bi5 Ca1 72.66(7) 2_655 2_655 ?
Ca11 Bi5 Ca1 70.77(6) . 2_655 ?
Bi6 Bi5 Ca1 58.06(6) 2_655 2_655 ?
Mn4 Bi5 Ca1 60.07(6) . . ?
Ca8 Bi5 Ca1 71.07(8) . . ?
Ca9 Bi5 Ca1 71.38(8) . . ?
Ca2 Bi5 Ca1 130.63(8) 2_655 . ?
Ca3 Bi5 Ca1 134.07(8) 7 . ?
Ca10 Bi5 Ca1 120.45(7) 2_655 . ?
Ca11 Bi5 Ca1 69.54(6) . . ?
Bi6 Bi5 Ca1 163.65(5) 2_655 . ?
Ca1 Bi5 Ca1 106.39(6) 2_655 . ?
Bi6 Bi6 Ca2 116.89(6) 7_556 . ?
Bi6 Bi6 Ca10 120.01(6) 7_556 . ?
Ca2 Bi6 Ca10 122.95(8) . . ?
Bi6 Bi6 Ca7 64.29(6) 7_556 7_556 ?
Ca2 Bi6 Ca7 136.68(8) . 7_556 ?
Ca10 Bi6 Ca7 70.10(8) . 7_556 ?
Bi6 Bi6 Ca7 63.27(6) 7_556 . ?
Ca2 Bi6 Ca7 71.14(8) . . ?
Ca10 Bi6 Ca7 141.02(8) . . ?
Ca7 Bi6 Ca7 127.56(5) 7_556 . ?
Bi6 Bi6 Ca1 119.24(6) 7_556 . ?
Ca2 Bi6 Ca1 77.68(8) . . ?
Ca10 Bi6 Ca1 78.67(8) . . ?
Ca7 Bi6 Ca1 142.80(8) 7_556 . ?
Ca7 Bi6 Ca1 68.91(8) . . ?
Bi6 Bi6 Ca5 65.36(6) 7_556 . ?
Ca2 Bi6 Ca5 142.52(8) . . ?
Ca10 Bi6 Ca5 70.19(8) . . ?
Ca7 Bi6 Ca5 79.86(8) 7_556 . ?
Ca7 Bi6 Ca5 78.91(8) . . ?
Ca1 Bi6 Ca5 70.73(8) . . ?
Bi6 Bi6 Ca3 122.40(6) 7_556 8_556 ?
Ca2 Bi6 Ca3 72.40(8) . 8_556 ?
Ca10 Bi6 Ca3 74.74(8) . 8_556 ?
Ca7 Bi6 Ca3 72.76(7) 7_556 8_556 ?
Ca7 Bi6 Ca3 139.92(8) . 8_556 ?
Ca1 Bi6 Ca3 118.24(8) . 8_556 ?
Ca5 Bi6 Ca3 141.11(8) . 8_556 ?
Bi6 Bi6 Bi5 176.82(3) 7_556 2_655 ?
Ca2 Bi6 Bi5 59.93(6) . 2_655 ?
Ca10 Bi6 Bi5 63.14(6) . 2_655 ?
Ca7 Bi6 Bi5 117.59(5) 7_556 2_655 ?
Ca7 Bi6 Bi5 114.79(6) . 2_655 ?
Ca1 Bi6 Bi5 61.08(5) . 2_655 ?
Ca5 Bi6 Bi5 117.16(6) . 2_655 ?
Ca3 Bi6 Bi5 57.16(6) 8_556 2_655 ?
Bi6 Bi6 Ca5 64.36(6) 7_556 7_556 ?
Ca2 Bi6 Ca5 66.16(8) . 7_556 ?
Ca10 Bi6 Ca5 139.42(8) . 7_556 ?
Ca7 Bi6 Ca5 78.90(8) 7_556 7_556 ?
Ca7 Bi6 Ca5 79.05(8) . 7_556 ?
Ca1 Bi6 Ca5 137.80(8) . 7_556 ?
Ca5 Bi6 Ca5 129.72(6) . 7_556 ?
Ca3 Bi6 Ca5 71.43(7) 8_556 7_556 ?
Bi5 Bi6 Ca5 113.10(6) 2_655 7_556 ?
Bi7 Bi7 Ca4 117.86(7) 7 . ?
Bi7 Bi7 Ca6 119.35(7) 7 . ?
Ca4 Bi7 Ca6 122.70(9) . . ?
Bi7 Bi7 Ca9 63.53(6) 7 7 ?
Ca4 Bi7 Ca9 140.04(8) . 7 ?
Ca6 Bi7 Ca9 72.62(8) . 7 ?
Bi7 Bi7 Ca9 62.65(6) 7 . ?
Ca4 Bi7 Ca9 70.17(8) . . ?
Ca6 Bi7 Ca9 137.59(7) . . ?
Ca9 Bi7 Ca9 126.18(5) 7 . ?
Bi7 Bi7 Ca8 65.00(6) 7 . ?
Ca4 Bi7 Ca8 138.03(7) . . ?
Ca6 Bi7 Ca8 68.65(8) . . ?
Ca9 Bi7 Ca8 80.94(8) 7 . ?
Ca9 Bi7 Ca8 77.00(8) . . ?
Bi7 Bi7 Bi2 176.88(3) 7 . ?
Ca4 Bi7 Bi2 60.66(6) . . ?
Ca6 Bi7 Bi2 62.04(6) . . ?
Ca9 Bi7 Bi2 119.47(6) 7 . ?
Ca9 Bi7 Bi2 114.35(6) . . ?
Ca8 Bi7 Bi2 114.00(6) . . ?
Bi7 Bi7 Ca8 63.44(6) 7 7 ?
Ca4 Bi7 Ca8 70.74(8) . 7 ?
Ca6 Bi7 Ca8 141.52(7) . 7 ?
Ca9 Bi7 Ca8 76.71(8) 7 7 ?
Ca9 Bi7 Ca8 79.91(7) . 7 ?
Ca8 Bi7 Ca8 128.44(5) . 7 ?
Bi2 Bi7 Ca8 117.49(6) . 7 ?
Bi7 Bi7 Ca3 119.79(6) 7 . ?
Ca4 Bi7 Ca3 77.22(8) . . ?
Ca6 Bi7 Ca3 77.87(8) . . ?
Ca9 Bi7 Ca3 70.30(8) 7 . ?
Ca9 Bi7 Ca3 141.48(8) . . ?
Ca8 Bi7 Ca3 141.07(8) . . ?
Bi2 Bi7 Ca3 62.97(6) . . ?
Ca8 Bi7 Ca3 70.23(8) 7 . ?
Bi7 Bi7 Ca1 118.07(6) 7 . ?
Ca4 Bi7 Ca1 76.85(8) . . ?
Ca6 Bi7 Ca1 74.45(7) . . ?
Ca9 Bi7 Ca1 140.81(8) 7 . ?
Ca9 Bi7 Ca1 69.84(7) . . ?
Ca8 Bi7 Ca1 67.60(7) . . ?
Bi2 Bi7 Ca1 59.19(5) . . ?
Ca8 Bi7 Ca1 141.52(8) 7 . ?
Ca3 Bi7 Ca1 122.14(8) . . ?
Ca5 Bi8 Ca8 87.48(10) 6_565 7 ?
Ca5 Bi8 Ca7 93.16(10) 6_565 4 ?
Ca8 Bi8 Ca7 152.08(9) 7 4 ?
Ca5 Bi8 Ca9 156.05(9) 6_565 . ?
Ca8 Bi8 Ca9 91.68(9) 7 . ?
Ca7 Bi8 Ca9 98.57(9) 4 . ?
Ca5 Bi8 Ca4 131.74(8) 6_565 . ?
Ca8 Bi8 Ca4 73.18(8) 7 . ?
Ca7 Bi8 Ca4 85.93(8) 4 . ?
Ca9 Bi8 Ca4 70.23(8) . . ?
Ca5 Bi8 Ca10 73.73(8) 6_565 6_565 ?
Ca8 Bi8 Ca10 134.64(8) 7 6_565 ?
Ca7 Bi8 Ca10 71.56(8) 4 6_565 ?
Ca9 Bi8 Ca10 90.25(8) . 6_565 ?
Ca4 Bi8 Ca10 147.82(7) . 6_565 ?
Ca5 Bi8 Ca6 84.06(9) 6_565 7 ?
Ca8 Bi8 Ca6 71.06(8) 7 7 ?
Ca7 Bi8 Ca6 136.80(8) 4 7 ?
Ca9 Bi8 Ca6 73.09(8) . 7 ?
Ca4 Bi8 Ca6 127.01(9) . 7 ?
Ca10 Bi8 Ca6 66.28(8) 6_565 7 ?
Ca5 Bi8 Ca2 69.10(8) 6_565 4 ?
Ca8 Bi8 Ca2 82.05(9) 7 4 ?
Ca7 Bi8 Ca2 72.22(8) 4 4 ?
Ca9 Bi8 Ca2 134.47(8) . 4 ?
Ca4 Bi8 Ca2 64.77(8) . 4 ?
Ca10 Bi8 Ca2 125.48(8) 6_565 4 ?
Ca6 Bi8 Ca2 142.72(7) 7 4 ?
Ca1 Bi9 Ca6 85.92(9) . . ?
Ca1 Bi9 Ca11 85.10(11) . . ?
Ca6 Bi9 Ca11 144.97(7) . . ?
Ca1 Bi9 Ca4 148.13(9) . 4_545 ?
Ca6 Bi9 Ca4 109.69(8) . 4_545 ?
Ca11 Bi9 Ca4 95.33(10) . 4_545 ?
Ca1 Bi9 Ca2 81.23(9) . . ?
Ca6 Bi9 Ca2 141.21(8) . . ?
Ca11 Bi9 Ca2 70.12(5) . . ?
Ca4 Bi9 Ca2 69.18(8) 4_545 . ?
Ca1 Bi9 Ca8 75.85(9) . . ?
Ca6 Bi9 Ca8 71.01(8) . . ?
Ca11 Bi9 Ca8 73.97(6) . . ?
Ca4 Bi9 Ca8 134.93(9) 4_545 . ?
Ca2 Bi9 Ca8 138.62(8) . . ?
Ca1 Bi9 Ca7 73.52(9) . . ?
Ca6 Bi9 Ca7 72.41(8) . . ?
Ca11 Bi9 Ca7 135.95(7) . . ?
Ca4 Bi9 Ca7 84.70(8) 4_545 . ?
Ca2 Bi9 Ca7 68.86(7) . . ?
Ca8 Bi9 Ca7 133.28(8) . . ?
Ca1 Bi9 Ca5 146.14(8) . 4_545 ?
Ca6 Bi9 Ca5 76.44(8) . 4_545 ?
Ca11 Bi9 Ca5 92.95(9) . 4_545 ?
Ca4 Bi9 Ca5 65.72(8) 4_545 4_545 ?
Ca2 Bi9 Ca5 129.74(8) . 4_545 ?
Ca8 Bi9 Ca5 71.17(8) . 4_545 ?
Ca7 Bi9 Ca5 125.87(7) . 4_545 ?
Bi1 Mn1 Bi1 121.61(13) 2 . ?
Bi1 Mn1 Bi2 105.01(2) 2 2 ?
Bi1 Mn1 Bi2 110.67(2) . 2 ?
Bi1 Mn1 Bi2 110.68(2) 2 . ?
Bi1 Mn1 Bi2 105.01(2) . . ?
Bi2 Mn1 Bi2 102.27(12) 2 . ?
Bi1 Mn1 Ca3 60.15(6) 2 . ?
Bi1 Mn1 Ca3 175.87(7) . . ?
Bi2 Mn1 Ca3 71.56(8) 2 . ?
Bi2 Mn1 Ca3 70.95(8) . . ?
Bi1 Mn1 Ca3 175.87(7) 2 2 ?
Bi1 Mn1 Ca3 60.15(6) . 2 ?
Bi2 Mn1 Ca3 70.95(8) 2 2 ?
Bi2 Mn1 Ca3 71.55(8) . 2 ?
Ca3 Mn1 Ca3 118.38(15) . 2 ?
Bi1 Mn1 Ca11 60.81(6) 2 3_455 ?
Bi1 Mn1 Ca11 60.81(6) . 3_455 ?
Bi2 Mn1 Ca11 128.86(6) 2 3_455 ?
Bi2 Mn1 Ca11 128.86(6) . 3_455 ?
Ca3 Mn1 Ca11 120.81(8) . 3_455 ?
Ca3 Mn1 Ca11 120.81(8) 2 3_455 ?
Bi1 Mn1 Ca4 59.64(5) 2 . ?
Bi1 Mn1 Ca4 105.99(8) . . ?
Bi2 Mn1 Ca4 142.57(9) 2 . ?
Bi2 Mn1 Ca4 60.12(5) . . ?
Ca3 Mn1 Ca4 71.40(7) . . ?
Ca3 Mn1 Ca4 124.09(8) 2 . ?
Ca11 Mn1 Ca4 76.36(8) 3_455 . ?
Bi1 Mn1 Ca4 105.98(8) 2 2 ?
Bi1 Mn1 Ca4 59.64(5) . 2 ?
Bi2 Mn1 Ca4 60.12(5) 2 2 ?
Bi2 Mn1 Ca4 142.57(9) . 2 ?
Ca3 Mn1 Ca4 124.09(8) . 2 ?
Ca3 Mn1 Ca4 71.40(7) 2 2 ?
Ca11 Mn1 Ca4 76.36(8) 3_455 2 ?
Ca4 Mn1 Ca4 152.72(15) . 2 ?
Mn3 Mn2 Bi2 126.76(6) 3_445 . ?
Mn3 Mn2 Bi2 126.76(6) 3_445 2 ?
Bi2 Mn2 Bi2 106.48(13) . 2 ?
Mn3 Mn2 Bi3 59.75(6) 3_445 2 ?
Bi2 Mn2 Bi3 110.122(19) . 2 ?
Bi2 Mn2 Bi3 105.011(18) 2 2 ?
Mn3 Mn2 Bi3 59.75(6) 3_445 . ?
Bi2 Mn2 Bi3 105.010(18) . . ?
Bi2 Mn2 Bi3 110.122(19) 2 . ?
Bi3 Mn2 Bi3 119.49(13) 2 . ?
Mn3 Mn2 Ca3 119.71(8) 3_445 . ?
Bi2 Mn2 Ca3 72.44(8) . . ?
Bi2 Mn2 Ca3 73.06(8) 2 . ?
Bi3 Mn2 Ca3 60.07(6) 2 . ?
Bi3 Mn2 Ca3 176.54(6) . . ?
Mn3 Mn2 Ca3 119.71(8) 3_445 2 ?
Bi2 Mn2 Ca3 73.06(8) . 2 ?
Bi2 Mn2 Ca3 72.44(8) 2 2 ?
Bi3 Mn2 Ca3 176.54(6) 2 2 ?
Bi3 Mn2 Ca3 60.08(6) . 2 ?
Ca3 Mn2 Ca3 120.59(16) . 2 ?
Mn3 Mn2 Ca6 70.33(8) 3_445 2 ?
Bi2 Mn2 Ca6 147.27(8) . 2 ?
Bi2 Mn2 Ca6 64.00(5) 2 2 ?
Bi3 Mn2 Ca6 102.61(9) 2 2 ?
Bi3 Mn2 Ca6 56.13(6) . 2 ?
Ca3 Mn2 Ca6 127.25(7) . 2 ?
Ca3 Mn2 Ca6 74.23(8) 2 2 ?
Mn3 Mn2 Ca6 70.33(8) 3_445 . ?
Bi2 Mn2 Ca6 64.00(5) . . ?
Bi2 Mn2 Ca6 147.27(8) 2 . ?
Bi3 Mn2 Ca6 56.13(6) 2 . ?
Bi3 Mn2 Ca6 102.60(9) . . ?
Ca3 Mn2 Ca6 74.23(8) . . ?
Ca3 Mn2 Ca6 127.25(7) 2 . ?
Ca6 Mn2 Ca6 140.66(15) 2 . ?
Mn2 Mn3 Mn4 180.0 3 . ?
Mn2 Mn3 Bi4 117.52(7) 3 . ?
Mn4 Mn3 Bi4 62.48(7) . . ?
Mn2 Mn3 Bi4 117.52(7) 3 2_655 ?
Mn4 Mn3 Bi4 62.48(7) . 2_655 ?
Bi4 Mn3 Bi4 124.97(14) . 2_655 ?
Mn2 Mn3 Bi3 63.29(7) 3 4 ?
Mn4 Mn3 Bi3 116.71(7) . 4 ?
Bi4 Mn3 Bi3 102.079(16) . 4 ?
Bi4 Mn3 Bi3 101.892(17) 2_655 4 ?
Mn2 Mn3 Bi3 63.29(7) 3 3 ?
Mn4 Mn3 Bi3 116.71(7) . 3 ?
Bi4 Mn3 Bi3 101.891(17) . 3 ?
Bi4 Mn3 Bi3 102.078(16) 2_655 3 ?
Bi3 Mn3 Bi3 126.58(14) 4 3 ?
Mn2 Mn3 Ca6 65.50(7) 3 3 ?
Mn4 Mn3 Ca6 114.50(7) . 3 ?
Bi4 Mn3 Ca6 154.39(5) . 3 ?
Bi4 Mn3 Ca6 58.76(5) 2_655 3 ?
Bi3 Mn3 Ca6 54.98(5) 4 3 ?
Bi3 Mn3 Ca6 101.61(9) 3 3 ?
Mn2 Mn3 Ca6 65.50(7) 3 4 ?
Mn4 Mn3 Ca6 114.50(7) . 4 ?
Bi4 Mn3 Ca6 58.76(5) . 4 ?
Bi4 Mn3 Ca6 154.39(5) 2_655 4 ?
Bi3 Mn3 Ca6 101.61(9) 4 4 ?
Bi3 Mn3 Ca6 54.98(5) 3 4 ?
Ca6 Mn3 Ca6 131.01(15) 3 4 ?
Bi5 Mn4 Bi5 102.54(11) 2_655 . ?
Bi5 Mn4 Mn3 128.73(6) 2_655 . ?
Bi5 Mn4 Mn3 128.73(6) . . ?
Bi5 Mn4 Bi4 110.69(2) 2_655 . ?
Bi5 Mn4 Bi4 106.764(19) . . ?
Mn3 Mn4 Bi4 59.15(6) . . ?
Bi5 Mn4 Bi4 106.764(19) 2_655 2_655 ?
Bi5 Mn4 Bi4 110.69(2) . 2_655 ?
Mn3 Mn4 Bi4 59.15(6) . 2_655 ?
Bi4 Mn4 Bi4 118.29(12) . 2_655 ?
Bi5 Mn4 Ca1 73.49(8) 2_655 2_655 ?
Bi5 Mn4 Ca1 70.95(8) . 2_655 ?
Mn3 Mn4 Ca1 119.20(8) . 2_655 ?
Bi4 Mn4 Ca1 175.73(8) . 2_655 ?
Bi4 Mn4 Ca1 60.21(6) 2_655 2_655 ?
Bi5 Mn4 Ca1 70.95(8) 2_655 . ?
Bi5 Mn4 Ca1 73.49(8) . . ?
Mn3 Mn4 Ca1 119.20(8) . . ?
Bi4 Mn4 Ca1 60.21(6) . . ?
Bi4 Mn4 Ca1 175.72(8) 2_655 . ?
Ca1 Mn4 Ca1 121.59(16) 2_655 . ?
Bi5 Mn4 Ca10 64.90(5) 2_655 . ?
Bi5 Mn4 Ca10 147.32(8) . . ?
Mn3 Mn4 Ca10 70.51(7) . . ?
Bi4 Mn4 Ca10 56.70(5) . . ?
Bi4 Mn4 Ca10 101.93(8) 2_655 . ?
Ca1 Mn4 Ca10 127.12(8) 2_655 . ?
Ca1 Mn4 Ca10 73.86(7) . . ?
Bi5 Mn4 Ca10 147.32(8) 2_655 2_655 ?
Bi5 Mn4 Ca10 64.90(5) . 2_655 ?
Mn3 Mn4 Ca10 70.51(7) . 2_655 ?
Bi4 Mn4 Ca10 101.93(8) . 2_655 ?
Bi4 Mn4 Ca10 56.70(5) 2_655 2_655 ?
Ca1 Mn4 Ca10 73.87(7) 2_655 2_655 ?
Ca1 Mn4 Ca10 127.13(8) . 2_655 ?
Ca10 Mn4 Ca10 141.01(15) . 2_655 ?
Bi9 Ca1 Bi4 172.61(13) . . ?
Bi9 Ca1 Mn4 122.03(12) . . ?
Bi4 Ca1 Mn4 53.33(7) . . ?
Bi9 Ca1 Bi6 93.47(9) . . ?
Bi4 Ca1 Bi6 92.85(9) . . ?
Mn4 Ca1 Bi6 96.23(8) . . ?
Bi9 Ca1 Bi2 90.90(8) . . ?
Bi4 Ca1 Bi2 93.47(8) . . ?
Mn4 Ca1 Bi2 146.79(12) . . ?
Bi6 Ca1 Bi2 84.93(7) . . ?
Bi9 Ca1 Bi5 91.66(8) . 2_655 ?
Bi4 Ca1 Bi5 88.08(8) . 2_655 ?
Mn4 Ca1 Bi5 47.38(5) . 2_655 ?
Bi6 Ca1 Bi5 60.86(6) . 2_655 ?
Bi2 Ca1 Bi5 145.79(11) . 2_655 ?
Bi9 Ca1 Bi7 88.86(8) . . ?
Bi4 Ca1 Bi7 88.38(8) . . ?
Mn4 Ca1 Bi7 113.56(9) . . ?
Bi6 Ca1 Bi7 143.07(10) . . ?
Bi2 Ca1 Bi7 58.16(5) . . ?
Bi5 Ca1 Bi7 155.99(10) 2_655 . ?
Bi9 Ca1 Bi5 89.25(8) . . ?
Bi4 Ca1 Bi5 83.59(8) . . ?
Mn4 Ca1 Bi5 46.43(5) . . ?
Bi6 Ca1 Bi5 134.31(9) . . ?
Bi2 Ca1 Bi5 140.67(10) . . ?
Bi5 Ca1 Bi5 73.48(6) 2_655 . ?
Bi7 Ca1 Bi5 82.53(7) . . ?
Bi9 Ca1 Ca7 58.08(8) . . ?
Bi4 Ca1 Ca7 129.09(11) . . ?
Mn4 Ca1 Ca7 149.83(11) . . ?
Bi6 Ca1 Ca7 55.24(7) . . ?
Bi2 Ca1 Ca7 50.27(6) . . ?
Bi5 Ca1 Ca7 104.10(9) 2_655 . ?
Bi7 Ca1 Ca7 96.52(8) . . ?
Bi5 Ca1 Ca7 147.32(11) . . ?
Bi9 Ca1 Ca8 56.12(8) . . ?
Bi4 Ca1 Ca8 117.00(11) . . ?
Mn4 Ca1 Ca8 94.11(9) . . ?
Bi6 Ca1 Ca8 148.46(11) . . ?
Bi2 Ca1 Ca8 102.11(9) . . ?
Bi5 Ca1 Ca8 107.54(9) 2_655 . ?
Bi7 Ca1 Ca8 53.92(7) . . ?
Bi5 Ca1 Ca8 47.68(6) . . ?
Ca7 Ca1 Ca8 106.11(10) . . ?
Bi9 Ca1 Ca9 120.38(11) . . ?
Bi4 Ca1 Ca9 52.98(7) . . ?
Mn4 Ca1 Ca9 62.17(7) . . ?
Bi6 Ca1 Ca9 145.63(11) . . ?
Bi2 Ca1 Ca9 99.20(9) . . ?
Bi5 Ca1 Ca9 108.72(9) 2_655 . ?
Bi7 Ca1 Ca9 51.70(6) . . ?
Bi5 Ca1 Ca9 48.74(6) . . ?
Ca7 Ca1 Ca9 147.18(11) . . ?
Ca8 Ca1 Ca9 64.32(9) . . ?
Bi9 Ca1 Ca5 125.69(11) . . ?
Bi4 Ca1 Ca5 61.38(8) . . ?
Mn4 Ca1 Ca5 106.22(11) . . ?
Bi6 Ca1 Ca5 55.57(7) . . ?
Bi2 Ca1 Ca5 48.10(6) . . ?
Bi5 Ca1 Ca5 105.18(9) 2_655 . ?
Bi7 Ca1 Ca5 93.86(8) . . ?
Bi5 Ca1 Ca5 144.91(11) . . ?
Ca7 Ca1 Ca5 67.73(9) . . ?
Ca8 Ca1 Ca5 147.18(11) . . ?
Ca9 Ca1 Ca5 102.57(10) . . ?
Bi6 Ca2 Bi1 168.48(11) . 3_545 ?
Bi6 Ca2 Bi1 100.46(9) . 7_556 ?
Bi1 Ca2 Bi1 79.45(7) 3_545 7_556 ?
Bi6 Ca2 Bi9 94.69(8) . . ?
Bi1 Ca2 Bi9 86.04(8) 3_545 . ?
Bi1 Ca2 Bi9 164.75(11) 7_556 . ?
Bi6 Ca2 Bi5 66.37(7) . 2_655 ?
Bi1 Ca2 Bi5 102.15(8) 3_545 2_655 ?
Bi1 Ca2 Bi5 96.78(8) 7_556 2_655 ?
Bi9 Ca2 Bi5 90.81(8) . 2_655 ?
Bi6 Ca2 Bi8 89.77(7) . 4_545 ?
Bi1 Ca2 Bi8 101.74(9) 3_545 4_545 ?
Bi1 Ca2 Bi8 90.99(8) 7_556 4_545 ?
Bi9 Ca2 Bi8 87.35(7) . 4_545 ?
Bi5 Ca2 Bi8 155.85(10) 2_655 4_545 ?
Bi6 Ca2 Ca4 130.40(10) . 4_545 ?
Bi1 Ca2 Ca4 58.28(7) 3_545 4_545 ?
Bi1 Ca2 Ca4 114.66(10) 7_556 4_545 ?
Bi9 Ca2 Ca4 52.35(7) . 4_545 ?
Bi5 Ca2 Ca4 136.25(11) 2_655 4_545 ?
Bi8 Ca2 Ca4 57.35(7) 4_545 4_545 ?
Bi6 Ca2 Ca11 113.64(12) . . ?
Bi1 Ca2 Ca11 58.26(9) 3_545 . ?
Bi1 Ca2 Ca11 121.84(8) 7_556 . ?
Bi9 Ca2 Ca11 51.63(5) . . ?
Bi5 Ca2 Ca11 60.52(9) 2_655 . ?
Bi8 Ca2 Ca11 132.38(10) 4_545 . ?
Ca4 Ca2 Ca11 76.82(10) 4_545 . ?
Bi6 Ca2 Ca5 62.64(8) . 7_556 ?
Bi1 Ca2 Ca5 125.05(11) 3_545 7_556 ?
Bi1 Ca2 Ca5 58.33(7) 7_556 7_556 ?
Bi9 Ca2 Ca5 129.43(10) . 7_556 ?
Bi5 Ca2 Ca5 115.29(11) 2_655 7_556 ?
Bi8 Ca2 Ca5 51.07(7) 4_545 7_556 ?
Ca4 Ca2 Ca5 107.15(11) 4_545 7_556 ?
Ca11 Ca2 Ca5 175.71(14) . 7_556 ?
Bi6 Ca2 Ca7 58.10(7) . . ?
Bi1 Ca2 Ca7 130.30(11) 3_545 . ?
Bi1 Ca2 Ca7 130.82(10) 7_556 . ?
Bi9 Ca2 Ca7 57.28(7) . . ?
Bi5 Ca2 Ca7 109.89(10) 2_655 . ?
Bi8 Ca2 Ca7 49.96(6) 4_545 . ?
Ca4 Ca2 Ca7 72.37(9) 4_545 . ?
Ca11 Ca2 Ca7 107.29(9) . . ?
Ca5 Ca2 Ca7 72.88(9) 7_556 . ?
Bi6 Ca2 Ca3 58.63(7) . 8_556 ?
Bi1 Ca2 Ca3 114.71(9) 3_545 8_556 ?
Bi1 Ca2 Ca3 51.39(6) 7_556 8_556 ?
Bi9 Ca2 Ca3 141.59(11) . 8_556 ?
Bi5 Ca2 Ca3 54.60(7) 2_655 8_556 ?
Bi8 Ca2 Ca3 116.87(10) 4_545 8_556 ?
Ca4 Ca2 Ca3 166.00(11) 4_545 8_556 ?
Ca11 Ca2 Ca3 110.68(11) . 8_556 ?
Ca5 Ca2 Ca3 65.80(9) 7_556 8_556 ?
Ca7 Ca2 Ca3 114.74(11) . 8_556 ?
Bi6 Ca2 Ca8 107.34(10) . 2_655 ?
Bi1 Ca2 Ca8 61.93(7) 3_545 2_655 ?
Bi1 Ca2 Ca8 66.07(7) 7_556 2_655 ?
Bi9 Ca2 Ca8 110.98(9) . 2_655 ?
Bi5 Ca2 Ca8 47.63(6) 2_655 2_655 ?
Bi8 Ca2 Ca8 153.15(10) 4_545 2_655 ?
Ca4 Ca2 Ca8 118.23(10) 4_545 2_655 ?
Ca11 Ca2 Ca8 59.61(7) . 2_655 ?
Ca5 Ca2 Ca8 118.67(10) 7_556 2_655 ?
Ca7 Ca2 Ca8 156.83(11) . 2_655 ?
Ca3 Ca2 Ca8 60.20(8) 8_556 2_655 ?
Bi1 Ca3 Bi3 162.78(12) 2 2 ?
Bi1 Ca3 Mn2 111.10(11) 2 . ?
Bi3 Ca3 Mn2 53.00(8) 2 . ?
Bi1 Ca3 Bi5 96.93(9) 2 7 ?
Bi3 Ca3 Bi5 98.91(9) 2 7 ?
Mn2 Ca3 Bi5 151.89(12) . 7 ?
Bi1 Ca3 Mn1 50.71(7) 2 . ?
Bi3 Ca3 Mn1 113.42(11) 2 . ?
Mn2 Ca3 Mn1 60.52(10) . . ?
Bi5 Ca3 Mn1 147.59(12) 7 . ?
Bi1 Ca3 Bi7 96.31(8) 2 . ?
Bi3 Ca3 Bi7 91.63(8) 2 . ?
Mn2 Ca3 Bi7 93.35(8) . . ?
Bi5 Ca3 Bi7 85.52(8) 7 . ?
Mn1 Ca3 Bi7 95.49(8) . . ?
Bi1 Ca3 Bi6 93.06(8) 2 8_455 ?
Bi3 Ca3 Bi6 88.55(8) 2 8_455 ?
Mn2 Ca3 Bi6 112.81(9) . 8_455 ?
Bi5 Ca3 Bi6 61.65(6) 7 8_455 ?
Mn1 Ca3 Bi6 114.87(9) . 8_455 ?
Bi7 Ca3 Bi6 146.73(11) . 8_455 ?
Bi1 Ca3 Bi2 85.68(8) 2 . ?
Bi3 Ca3 Bi2 85.63(8) 2 . ?
Mn2 Ca3 Bi2 45.84(5) . . ?
Bi5 Ca3 Bi2 143.47(10) 7 . ?
Mn1 Ca3 Bi2 47.04(5) . . ?
Bi7 Ca3 Bi2 58.04(5) . . ?
Bi6 Ca3 Bi2 154.85(11) 8_455 . ?
Bi1 Ca3 Bi2 81.51(8) 2 2 ?
Bi3 Ca3 Bi2 81.81(8) 2 2 ?
Mn2 Ca3 Bi2 45.62(5) . 2 ?
Bi5 Ca3 Bi2 142.66(10) 7 2 ?
Mn1 Ca3 Bi2 46.82(5) . 2 ?
Bi7 Ca3 Bi2 131.81(9) . 2 ?
Bi6 Ca3 Bi2 81.12(7) 8_455 2 ?
Bi2 Ca3 Bi2 73.84(6) . 2 ?
Bi1 Ca3 Ca2 52.41(7) 2 8_455 ?
Bi3 Ca3 Ca2 135.67(11) 2 8_455 ?
Mn2 Ca3 Ca2 145.88(11) . 8_455 ?
Bi5 Ca3 Ca2 53.77(7) 7 8_455 ?
Mn1 Ca3 Ca2 98.17(10) . 8_455 ?
Bi7 Ca3 Ca2 116.34(10) . 8_455 ?
Bi6 Ca3 Ca2 48.97(6) 8_455 8_455 ?
Bi2 Ca3 Ca2 137.90(10) . 8_455 ?
Bi2 Ca3 Ca2 100.26(9) 2 8_455 ?
Bi1 Ca3 Ca9 131.37(11) 2 7 ?
Bi3 Ca3 Ca9 65.10(8) 2 7 ?
Mn2 Ca3 Ca9 107.47(11) . 7 ?
Bi5 Ca3 Ca9 50.76(6) 7 7 ?
Mn1 Ca3 Ca9 146.82(10) . 7 ?
Bi7 Ca3 Ca9 52.56(6) . 7 ?
Bi6 Ca3 Ca9 98.31(9) 8_455 7 ?
Bi2 Ca3 Ca9 101.32(9) . 7 ?
Bi2 Ca3 Ca9 146.89(11) 2 7 ?
Ca2 Ca3 Ca9 104.09(10) 8_455 7 ?
Bi1 Ca3 Ca8 67.32(8) 2 7 ?
Bi3 Ca3 Ca8 129.15(11) 2 7 ?
Mn2 Ca3 Ca8 146.13(10) . 7 ?
Bi5 Ca3 Ca8 48.18(6) 7 7 ?
Mn1 Ca3 Ca8 107.29(11) . 7 ?
Bi7 Ca3 Ca8 54.64(7) . 7 ?
Bi6 Ca3 Ca8 101.01(9) 8_455 7 ?
Bi2 Ca3 Ca8 101.63(9) . 7 ?
Bi2 Ca3 Ca8 148.81(11) 2 7 ?
Ca2 Ca3 Ca8 61.91(8) 8_455 7 ?
Ca9 Ca3 Ca8 64.12(9) 7 7 ?
Bi9 Ca4 Bi7 170.95(10) 4 . ?
Bi9 Ca4 Bi4 75.79(7) 4 . ?
Bi7 Ca4 Bi4 95.21(8) . . ?
Bi9 Ca4 Bi1 87.03(8) 4 2 ?
Bi7 Ca4 Bi1 101.85(9) . 2 ?
Bi4 Ca4 Bi1 162.14(11) . 2 ?
Bi9 Ca4 Bi2 113.73(9) 4 . ?
Bi7 Ca4 Bi2 65.28(7) . . ?
Bi4 Ca4 Bi2 93.75(8) . . ?
Bi1 Ca4 Bi2 88.67(8) 2 . ?
Bi9 Ca4 Bi8 91.65(9) 4 . ?
Bi7 Ca4 Bi8 88.76(8) . . ?
Bi4 Ca4 Bi8 86.86(7) . . ?
Bi1 Ca4 Bi8 98.64(8) 2 . ?
Bi2 Ca4 Bi8 154.00(11) . . ?
Bi9 Ca4 Ca2 58.47(8) 4 4 ?
Bi7 Ca4 Ca2 128.53(10) . 4 ?
Bi4 Ca4 Ca2 118.06(11) . 4 ?
Bi1 Ca4 Ca2 53.75(6) 2 4 ?
Bi2 Ca4 Ca2 140.28(10) . 4 ?
Bi8 Ca4 Ca2 57.88(7) . 4 ?
Bi9 Ca4 Mn1 86.68(9) 4 . ?
Bi7 Ca4 Mn1 98.01(10) . . ?
Bi4 Ca4 Mn1 125.25(9) . . ?
Bi1 Ca4 Mn1 47.34(5) 2 . ?
Bi2 Ca4 Mn1 47.26(6) . . ?
Bi8 Ca4 Mn1 145.98(9) . . ?
Ca2 Ca4 Mn1 93.28(9) 4 . ?
Bi9 Ca4 Ca9 115.80(10) 4 . ?
Bi7 Ca4 Ca9 58.05(7) . . ?
Bi4 Ca4 Ca9 55.34(7) . . ?
Bi1 Ca4 Ca9 139.88(11) 2 . ?
Bi2 Ca4 Ca9 108.80(10) . . ?
Bi8 Ca4 Ca9 51.28(7) . . ?
Ca2 Ca4 Ca9 108.85(11) 4 . ?
Mn1 Ca4 Ca9 154.26(13) . . ?
Bi9 Ca4 Ca5 66.98(8) 4 . ?
Bi7 Ca4 Ca5 108.32(11) . . ?
Bi4 Ca4 Ca5 63.02(7) . . ?
Bi1 Ca4 Ca5 105.94(9) 2 . ?
Bi2 Ca4 Ca5 51.20(7) . . ?
Bi8 Ca4 Ca5 145.98(11) . . ?
Ca2 Ca4 Ca5 121.25(11) 4 . ?
Mn1 Ca4 Ca5 62.36(7) . . ?
Ca9 Ca4 Ca5 113.18(10) . . ?
Bi9 Ca4 Ca8 126.73(11) 4 7 ?
Bi7 Ca4 Ca8 59.43(8) . 7 ?
Bi4 Ca4 Ca8 125.88(10) . 7 ?
Bi1 Ca4 Ca8 68.69(7) 2 7 ?
Bi2 Ca4 Ca8 112.31(10) . 7 ?
Bi8 Ca4 Ca8 49.63(6) . 7 ?
Ca2 Ca4 Ca8 69.17(9) 4 7 ?
Mn1 Ca4 Ca8 106.29(8) . 7 ?
Ca9 Ca4 Ca8 71.27(9) . 7 ?
Ca5 Ca4 Ca8 163.42(12) . 7 ?
Bi9 Ca4 Ca3 131.97(10) 4 . ?
Bi7 Ca4 Ca3 55.87(7) . . ?
Bi4 Ca4 Ca3 144.46(11) . . ?
Bi1 Ca4 Ca3 48.73(6) 2 . ?
Bi2 Ca4 Ca3 57.26(7) . . ?
Bi8 Ca4 Ca3 110.17(9) . . ?
Ca2 Ca4 Ca3 97.19(9) 4 . ?
Mn1 Ca4 Ca3 51.35(7) . . ?
Ca9 Ca4 Ca3 111.07(10) . . ?
Ca5 Ca4 Ca3 103.72(10) . . ?
Ca8 Ca4 Ca3 60.61(8) 7 . ?
Bi8 Ca5 Bi2 176.53(14) 6_566 . ?
Bi8 Ca5 Bi1 94.25(9) 6_566 . ?
Bi2 Ca5 Bi1 87.53(8) . . ?
Bi8 Ca5 Bi6 86.73(8) 6_566 . ?
Bi2 Ca5 Bi6 89.98(9) . . ?
Bi1 Ca5 Bi6 139.53(11) . . ?
Bi8 Ca5 Bi6 87.88(8) 6_566 7_556 ?
Bi2 Ca5 Bi6 89.17(9) . 7_556 ?
Bi1 Ca5 Bi6 89.28(8) . 7_556 ?
Bi6 Ca5 Bi6 50.28(6) . 7_556 ?
Bi8 Ca5 Ca2 59.83(7) 6_566 7_556 ?
Bi2 Ca5 Ca2 119.32(11) . 7_556 ?
Bi1 Ca5 Ca2 54.22(7) . 7_556 ?
Bi6 Ca5 Ca2 93.19(10) . 7_556 ?
Bi6 Ca5 Ca2 51.20(7) 7_556 7_556 ?
Bi8 Ca5 Bi4 90.97(8) 6_566 . ?
Bi2 Ca5 Bi4 89.67(8) . . ?
Bi1 Ca5 Bi4 138.30(11) . . ?
Bi6 Ca5 Bi4 82.02(7) . . ?
Bi6 Ca5 Bi4 132.29(10) 7_556 . ?
Ca2 Ca5 Bi4 150.71(11) 7_556 . ?
Bi8 Ca5 Ca4 126.00(13) 6_566 . ?
Bi2 Ca5 Ca4 56.77(7) . . ?
Bi1 Ca5 Ca4 93.22(9) . . ?
Bi6 Ca5 Ca4 118.60(10) . . ?
Bi6 Ca5 Ca4 145.64(12) 7_556 . ?
Ca2 Ca5 Ca4 146.98(12) 7_556 . ?
Bi4 Ca5 Ca4 51.99(6) . . ?
Bi8 Ca5 Bi9 82.75(9) 6_566 4 ?
Bi2 Ca5 Bi9 100.56(9) . 4 ?
Bi1 Ca5 Bi9 77.43(8) . 4 ?
Bi6 Ca5 Bi9 142.38(10) . 4 ?
Bi6 Ca5 Bi9 163.06(11) 7_556 4 ?
Ca2 Ca5 Bi9 111.90(11) 7_556 4 ?
Bi4 Ca5 Bi9 62.24(6) . 4 ?
Ca4 Ca5 Bi9 47.29(7) . 4 ?
Bi8 Ca5 Ca10 56.94(7) 6_566 . ?
Bi2 Ca5 Ca10 121.40(11) . . ?
Bi1 Ca5 Ca10 151.04(12) . . ?
Bi6 Ca5 Ca10 50.53(7) . . ?
Bi6 Ca5 Ca10 92.25(9) 7_556 . ?
Ca2 Ca5 Ca10 106.00(10) 7_556 . ?
Bi4 Ca5 Ca10 49.52(6) . . ?
Ca4 Ca5 Ca10 101.50(10) . . ?
Bi9 Ca5 Ca10 94.39(9) 4 . ?
Bi8 Ca5 Ca1 121.12(10) 6_566 . ?
Bi2 Ca5 Ca1 57.31(7) . . ?
Bi1 Ca5 Ca1 144.53(10) . . ?
Bi6 Ca5 Ca1 53.70(7) . . ?
Bi6 Ca5 Ca1 94.25(10) 7_556 . ?
Ca2 Ca5 Ca1 144.88(13) 7_556 . ?
Bi4 Ca5 Ca1 47.34(6) . . ?
Ca4 Ca5 Ca1 64.98(8) . . ?
Bi9 Ca5 Ca1 102.67(9) 4 . ?
Ca10 Ca5 Ca1 64.18(8) . . ?
Bi8 Ca5 Ca3 120.19(11) 6_566 2 ?
Bi2 Ca5 Ca3 59.09(7) . 2 ?
Bi1 Ca5 Ca3 48.67(6) . 2 ?
Bi6 Ca5 Ca3 96.62(10) . 2 ?
Bi6 Ca5 Ca3 54.01(7) 7_556 2 ?
Ca2 Ca5 Ca3 60.36(8) 7_556 2 ?
Bi4 Ca5 Ca3 148.76(10) . 2 ?
Ca4 Ca5 Ca3 104.26(10) . 2 ?
Bi9 Ca5 Ca3 119.86(9) 4 2 ?
Ca10 Ca5 Ca3 145.60(12) . 2 ?
Ca1 Ca5 Ca3 107.42(11) . 2 ?
Bi9 Ca6 Bi3 161.23(12) . 2 ?
Bi9 Ca6 Bi7 98.08(8) . . ?
Bi3 Ca6 Bi7 99.72(9) 2 . ?
Bi9 Ca6 Bi4 76.22(7) . 4_545 ?
Bi3 Ca6 Bi4 85.89(8) 2 4_545 ?
Bi7 Ca6 Bi4 174.27(10) . 4_545 ?
Bi9 Ca6 Bi8 91.33(8) . 7 ?
Bi3 Ca6 Bi8 95.49(8) 2 7 ?
Bi7 Ca6 Bi8 86.94(8) . 7 ?
Bi4 Ca6 Bi8 93.69(9) 4_545 7 ?
Bi9 Ca6 Bi2 92.29(8) . . ?
Bi3 Ca6 Bi2 90.36(8) 2 . ?
Bi7 Ca6 Bi2 63.49(6) . . ?
Bi4 Ca6 Bi2 115.66(9) 4_545 . ?
Bi8 Ca6 Bi2 150.43(11) 7 . ?
Bi9 Ca6 Mn2 121.07(10) . . ?
Bi3 Ca6 Mn2 51.17(5) 2 . ?
Bi7 Ca6 Mn2 95.62(10) . . ?
Bi4 Ca6 Mn2 86.99(9) 4_545 . ?
Bi8 Ca6 Mn2 146.56(9) 7 . ?
Bi2 Ca6 Mn2 46.01(7) . . ?
Bi9 Ca6 Ca10 113.88(11) . 4_545 ?
Bi3 Ca6 Ca10 57.21(7) 2 4_545 ?
Bi7 Ca6 Ca10 130.36(10) . 4_545 ?
Bi4 Ca6 Ca10 53.91(7) 4_545 4_545 ?
Bi8 Ca6 Ca10 56.85(7) 7 4_545 ?
Bi2 Ca6 Ca10 144.52(10) . 4_545 ?
Mn2 Ca6 Ca10 98.65(9) . 4_545 ?
Bi9 Ca6 Mn3 113.62(9) . 3_445 ?
Bi3 Ca6 Mn3 47.99(5) 2 3_445 ?
Bi7 Ca6 Mn3 137.49(11) . 3_445 ?
Bi4 Ca6 Mn3 46.59(6) 4_545 3_445 ?
Bi8 Ca6 Mn3 118.33(10) 7 3_445 ?
Bi2 Ca6 Mn3 86.77(8) . 3_445 ?
Mn2 Ca6 Mn3 44.16(9) . 3_445 ?
Ca10 Ca6 Mn3 61.48(8) 4_545 3_445 ?
Bi9 Ca6 Ca8 58.74(7) . . ?
Bi3 Ca6 Ca8 137.27(11) 2 . ?
Bi7 Ca6 Ca8 59.28(8) . . ?
Bi4 Ca6 Ca8 117.07(10) 4_545 . ?
Bi8 Ca6 Ca8 50.53(7) 7 . ?
Bi2 Ca6 Ca8 108.17(10) . . ?
Mn2 Ca6 Ca8 152.70(13) . . ?
Ca10 Ca6 Ca8 105.92(11) 4_545 . ?
Mn3 Ca6 Ca8 162.80(13) 3_445 . ?
Bi9 Ca6 Ca7 58.57(7) . . ?
Bi3 Ca6 Ca7 110.24(9) 2 . ?
Bi7 Ca6 Ca7 106.15(10) . . ?
Bi4 Ca6 Ca7 70.53(8) 4_545 . ?
Bi8 Ca6 Ca7 148.11(10) 7 . ?
Bi2 Ca6 Ca7 51.13(7) . . ?
Mn2 Ca6 Ca7 62.55(7) . . ?
Ca10 Ca6 Ca7 122.63(11) 4_545 . ?
Mn3 Ca6 Ca7 71.07(7) 3_445 . ?
Ca8 Ca6 Ca7 111.33(10) . . ?
Bi9 Ca6 Ca9 129.46(10) . 7 ?
Bi3 Ca6 Ca9 66.84(7) 2 7 ?
Bi7 Ca6 Ca9 55.60(7) . 7 ?
Bi4 Ca6 Ca9 128.60(11) 4_545 7 ?
Bi8 Ca6 Ca9 50.02(6) 7 7 ?
Bi2 Ca6 Ca9 107.54(10) . 7 ?
Mn2 Ca6 Ca9 105.18(9) . 7 ?
Ca10 Ca6 Ca9 74.78(9) 4_545 7 ?
Mn3 Ca6 Ca9 113.50(8) 3_445 7 ?
Ca8 Ca6 Ca9 70.88(9) . 7 ?
Ca7 Ca6 Ca9 158.61(12) . 7 ?
Bi8 Ca7 Bi2 178.63(12) 4_545 . ?
Bi8 Ca7 Bi3 89.96(9) 4_545 . ?
Bi2 Ca7 Bi3 88.72(7) . . ?
Bi8 Ca7 Bi6 88.94(8) 4_545 7_556 ?
Bi2 Ca7 Bi6 91.41(9) . 7_556 ?
Bi3 Ca7 Bi6 89.25(8) . 7_556 ?
Bi8 Ca7 Bi6 90.12(8) 4_545 . ?
Bi2 Ca7 Bi6 91.15(9) . . ?
Bi3 Ca7 Bi6 141.68(11) . . ?
Bi6 Ca7 Bi6 52.44(5) 7_556 . ?
Bi8 Ca7 Bi9 90.34(8) 4_545 . ?
Bi2 Ca7 Bi9 90.25(8) . . ?
Bi3 Ca7 Bi9 131.27(11) . . ?
Bi6 Ca7 Bi9 139.48(10) 7_556 . ?
Bi6 Ca7 Bi9 87.05(7) . . ?
Bi8 Ca7 Ca10 57.98(7) 4_545 7_556 ?
Bi2 Ca7 Ca10 121.33(10) . 7_556 ?
Bi3 Ca7 Ca10 52.89(6) . 7_556 ?
Bi6 Ca7 Ca10 52.16(7) 7_556 7_556 ?
Bi6 Ca7 Ca10 96.01(9) . 7_556 ?
Bi9 Ca7 Ca10 148.09(11) . 7_556 ?
Bi8 Ca7 Ca2 57.83(7) 4_545 . ?
Bi2 Ca7 Ca2 123.47(11) . . ?
Bi3 Ca7 Ca2 147.65(12) . . ?
Bi6 Ca7 Ca2 92.78(9) 7_556 . ?
Bi6 Ca7 Ca2 50.76(6) . . ?
Bi9 Ca7 Ca2 53.86(6) . . ?
Ca10 Ca7 Ca2 104.81(10) 7_556 . ?
Bi8 Ca7 Ca6 121.82(12) 4_545 . ?
Bi2 Ca7 Ca6 57.85(7) . . ?
Bi3 Ca7 Ca6 91.25(8) . . ?
Bi6 Ca7 Ca6 149.23(11) 7_556 . ?
Bi6 Ca7 Ca6 120.58(10) . . ?
Bi9 Ca7 Ca6 49.02(6) . . ?
Ca10 Ca7 Ca6 143.01(11) 7_556 . ?
Ca2 Ca7 Ca6 102.85(10) . . ?
Bi8 Ca7 Ca1 122.31(10) 4_545 . ?
Bi2 Ca7 Ca1 58.93(7) . . ?
Bi3 Ca7 Ca1 146.33(11) . . ?
Bi6 Ca7 Ca1 99.77(10) 7_556 . ?
Bi6 Ca7 Ca1 55.85(7) . . ?
Bi9 Ca7 Ca1 48.40(6) . . ?
Ca10 Ca7 Ca1 150.92(12) 7_556 . ?
Ca2 Ca7 Ca1 64.82(8) . . ?
Ca6 Ca7 Ca1 64.76(8) . . ?
Bi8 Ca7 Ca3 120.04(10) 4_545 2 ?
Bi2 Ca7 Ca3 59.22(7) . 2 ?
Bi3 Ca7 Ca3 49.48(6) . 2 ?
Bi6 Ca7 Ca3 55.20(7) 7_556 2 ?
Bi6 Ca7 Ca3 98.89(10) . 2 ?
Bi9 Ca7 Ca3 148.81(11) . 2 ?
Ca10 Ca7 Ca3 62.14(8) 7_556 2 ?
Ca2 Ca7 Ca3 147.46(12) . 2 ?
Ca6 Ca7 Ca3 103.62(9) . 2 ?
Ca1 Ca7 Ca3 111.00(11) . 2 ?
Bi8 Ca8 Bi5 175.18(13) 7 . ?
Bi8 Ca8 Bi9 90.89(9) 7 . ?
Bi5 Ca8 Bi9 93.60(8) . . ?
Bi8 Ca8 Bi7 87.30(8) 7 . ?
Bi5 Ca8 Bi7 94.69(10) . . ?
Bi9 Ca8 Bi7 86.66(8) . . ?
Bi8 Ca8 Bi7 87.24(7) 7 7 ?
Bi5 Ca8 Bi7 90.55(9) . 7 ?
Bi9 Ca8 Bi7 138.22(11) . 7 ?
Bi7 Ca8 Bi7 51.56(5) . 7 ?
Bi8 Ca8 Ca6 58.41(7) 7 . ?
Bi5 Ca8 Ca6 126.11(12) . . ?
Bi9 Ca8 Ca6 50.25(6) . . ?
Bi7 Ca8 Ca6 52.07(7) . . ?
Bi7 Ca8 Ca6 95.12(9) 7 . ?
Bi8 Ca8 Bi1 85.78(9) 7 4_545 ?
Bi5 Ca8 Bi1 93.49(8) . 4_545 ?
Bi9 Ca8 Bi1 77.60(7) . 4_545 ?
Bi7 Ca8 Bi1 162.68(11) . 4_545 ?
Bi7 Ca8 Bi1 143.61(10) 7 4_545 ?
Ca6 Ca8 Bi1 111.13(10) . 4_545 ?
Bi8 Ca8 Ca4 57.19(7) 7 7 ?
Bi5 Ca8 Ca4 118.28(11) . 7 ?
Bi9 Ca8 Ca4 148.07(11) . 7 ?
Bi7 Ca8 Ca4 92.00(8) . 7 ?
Bi7 Ca8 Ca4 49.83(7) 7 7 ?
Ca6 Ca8 Ca4 105.45(9) . 7 ?
Bi1 Ca8 Ca4 97.52(9) 4_545 7 ?
Bi8 Ca8 Ca11 122.65(13) 7 . ?
Bi5 Ca8 Ca11 59.79(8) . . ?
Bi9 Ca8 Ca11 49.01(5) . . ?
Bi7 Ca8 Ca11 121.58(11) . . ?
Bi7 Ca8 Ca11 150.04(12) 7 . ?
Ca6 Ca8 Ca11 99.26(9) . . ?
Bi1 Ca8 Ca11 51.41(8) 4_545 . ?
Ca4 Ca8 Ca11 146.18(12) 7 . ?
Bi8 Ca8 Ca1 123.38(11) 7 . ?
Bi5 Ca8 Ca1 61.25(8) . . ?
Bi9 Ca8 Ca1 48.03(7) . . ?
Bi7 Ca8 Ca1 58.48(7) . . ?
Bi7 Ca8 Ca1 100.27(10) 7 . ?
Ca6 Ca8 Ca1 65.02(9) . . ?
Bi1 Ca8 Ca1 113.32(9) 4_545 . ?
Ca4 Ca8 Ca1 149.15(12) 7 . ?
Ca11 Ca8 Ca1 63.29(9) . . ?
Bi8 Ca8 Ca3 120.61(11) 7 7 ?
Bi5 Ca8 Ca3 54.79(7) . 7 ?
Bi9 Ca8 Ca3 148.24(10) . 7 ?
Bi7 Ca8 Ca3 98.01(10) . 7 ?
Bi7 Ca8 Ca3 55.13(7) 7 7 ?
Ca6 Ca8 Ca3 149.14(12) . 7 ?
Bi1 Ca8 Ca3 99.18(9) 4_545 7 ?
Ca4 Ca8 Ca3 63.51(8) 7 7 ?
Ca11 Ca8 Ca3 104.25(9) . 7 ?
Ca1 Ca8 Ca3 108.65(10) . 7 ?
Bi8 Ca8 Ca2 123.92(12) 7 2_655 ?
Bi5 Ca8 Ca2 53.27(6) . 2_655 ?
Bi9 Ca8 Ca2 102.65(9) . 2_655 ?
Bi7 Ca8 Ca2 146.65(11) . 2_655 ?
Bi7 Ca8 Ca2 112.83(10) 7 2_655 ?
Ca6 Ca8 Ca2 151.81(11) . 2_655 ?
Bi1 Ca8 Ca2 46.64(6) 4_545 2_655 ?
Ca4 Ca8 Ca2 95.88(10) 7 2_655 ?
Ca11 Ca8 Ca2 54.35(6) . 2_655 ?
Ca1 Ca8 Ca2 104.55(9) . 2_655 ?
Ca3 Ca8 Ca2 57.90(8) 7 2_655 ?
Bi8 Ca9 Bi5 175.38(12) . . ?
Bi8 Ca9 Bi4 92.22(9) . . ?
Bi5 Ca9 Bi4 89.34(8) . . ?
Bi8 Ca9 Bi7 89.10(7) . 7 ?
Bi5 Ca9 Bi7 92.13(9) . 7 ?
Bi4 Ca9 Bi7 144.89(11) . 7 ?
Bi8 Ca9 Bi7 89.41(7) . . ?
Bi5 Ca9 Bi7 94.91(9) . . ?
Bi4 Ca9 Bi7 91.09(8) . . ?
Bi7 Ca9 Bi7 53.82(5) 7 . ?
Bi8 Ca9 Ca4 58.49(7) . . ?
Bi5 Ca9 Ca4 125.74(11) . . ?
Bi4 Ca9 Ca4 55.95(7) . . ?
Bi7 Ca9 Ca4 96.19(9) 7 . ?
Bi7 Ca9 Ca4 51.78(7) . . ?
Bi8 Ca9 Ca6 56.89(7) . 7 ?
Bi5 Ca9 Ca6 120.87(10) . 7 ?
Bi4 Ca9 Ca6 148.18(11) . 7 ?
Bi7 Ca9 Ca6 51.78(7) 7 7 ?
Bi7 Ca9 Ca6 95.59(8) . 7 ?
Ca4 Ca9 Ca6 105.66(9) . 7 ?
Bi8 Ca9 Ca10 116.31(11) . 2_655 ?
Bi5 Ca9 Ca10 59.29(7) . 2_655 ?
Bi4 Ca9 Ca10 91.18(8) . 2_655 ?
Bi7 Ca9 Ca10 119.41(10) 7 2_655 ?
Bi7 Ca9 Ca10 154.07(11) . 2_655 ?
Ca4 Ca9 Ca10 144.36(12) . 2_655 ?
Ca6 Ca9 Ca10 96.01(10) 7 2_655 ?
Bi8 Ca9 Bi3 86.45(8) . 8 ?
Bi5 Ca9 Bi3 89.26(7) . 8 ?
Bi4 Ca9 Bi3 131.84(10) . 8 ?
Bi7 Ca9 Bi3 83.27(7) 7 8 ?
Bi7 Ca9 Bi3 136.96(10) . 8 ?
Ca4 Ca9 Bi3 144.93(10) . 8 ?
Ca6 Ca9 Bi3 47.66(6) 7 8 ?
Ca10 Ca9 Bi3 48.38(6) 2_655 8 ?
Bi8 Ca9 Ca3 122.03(11) . 7 ?
Bi5 Ca9 Ca3 55.47(7) . 7 ?
Bi4 Ca9 Ca3 143.15(10) . 7 ?
Bi7 Ca9 Ca3 57.13(7) 7 7 ?
Bi7 Ca9 Ca3 101.55(10) . 7 ?
Ca4 Ca9 Ca3 152.28(12) . 7 ?
Ca6 Ca9 Ca3 65.40(9) 7 7 ?
Ca10 Ca9 Ca3 62.99(8) 2_655 7 ?
Bi3 Ca9 Ca3 47.94(6) 8 7 ?
Bi8 Ca9 Ca1 124.18(10) . . ?
Bi5 Ca9 Ca1 59.87(7) . . ?
Bi4 Ca9 Ca1 49.65(7) . . ?
Bi7 Ca9 Ca1 102.14(10) 7 . ?
Bi7 Ca9 Ca1 58.46(7) . . ?
Ca4 Ca9 Ca1 65.96(9) . . ?
Ca6 Ca9 Ca1 152.90(11) 7 . ?
Ca10 Ca9 Ca1 105.00(9) 2_655 . ?
Bi3 Ca9 Ca1 148.60(9) 8 . ?
Ca3 Ca9 Ca1 109.27(10) 7 . ?
Bi8 Ca9 Ca8 136.72(10) . . ?
Bi5 Ca9 Ca8 46.54(6) . . ?
Bi4 Ca9 Ca8 106.54(9) . . ?
Bi7 Ca9 Ca8 53.46(6) 7 . ?
Bi7 Ca9 Ca8 52.55(6) . . ?
Ca4 Ca9 Ca8 100.47(10) . . ?
Ca6 Ca9 Ca8 102.15(10) 7 . ?
Ca10 Ca9 Ca8 102.22(9) 2_655 . ?
Bi3 Ca9 Ca8 106.89(9) 8 . ?
Ca3 Ca9 Ca8 58.99(8) 7 . ?
Ca1 Ca9 Ca8 57.14(8) . . ?
Bi6 Ca10 Bi3 95.54(8) . 7_556 ?
Bi6 Ca10 Bi4 97.40(8) . . ?
Bi3 Ca10 Bi4 166.90(11) 7_556 . ?
Bi6 Ca10 Bi3 177.59(10) . 3 ?
Bi3 Ca10 Bi3 82.06(7) 7_556 3 ?
Bi4 Ca10 Bi3 84.99(8) . 3 ?
Bi6 Ca10 Bi8 87.65(7) . 6_566 ?
Bi3 Ca10 Bi8 86.75(8) 7_556 6_566 ?
Bi4 Ca10 Bi8 95.83(8) . 6_566 ?
Bi3 Ca10 Bi8 92.37(8) 3 6_566 ?
Bi6 Ca10 Bi5 63.70(6) . 2_655 ?
Bi3 Ca10 Bi5 96.18(8) 7_556 2_655 ?
Bi4 Ca10 Bi5 87.73(8) . 2_655 ?
Bi3 Ca10 Bi5 116.28(8) 3 2_655 ?
Bi8 Ca10 Bi5 151.34(10) 6_566 2_655 ?
Bi6 Ca10 Mn4 94.67(9) . . ?
Bi3 Ca10 Mn4 127.30(9) 7_556 . ?
Bi4 Ca10 Mn4 49.47(5) . . ?
Bi3 Ca10 Mn4 86.68(8) 3 . ?
Bi8 Ca10 Mn4 145.26(9) 6_566 . ?
Bi5 Ca10 Mn4 45.24(6) 2_655 . ?
Bi6 Ca10 Ca6 128.82(9) . 4 ?
Bi3 Ca10 Ca6 115.44(10) 7_556 4 ?
Bi4 Ca10 Ca6 56.85(7) . 4 ?
Bi3 Ca10 Ca6 52.85(7) 3 4 ?
Bi8 Ca10 Ca6 56.86(7) 6_566 4 ?
Bi5 Ca10 Ca6 141.78(10) 2_655 4 ?
Mn4 Ca10 Ca6 96.79(10) . 4 ?
Bi6 Ca10 Ca7 57.74(8) . 7_556 ?
Bi3 Ca10 Ca7 55.79(7) 7_556 7_556 ?
Bi4 Ca10 Ca7 134.48(10) . 7_556 ?
Bi3 Ca10 Ca7 120.61(11) 3 7_556 ?
Bi8 Ca10 Ca7 50.46(6) 6_566 7_556 ?
Bi5 Ca10 Ca7 108.73(10) 2_655 7_556 ?
Mn4 Ca10 Ca7 151.26(12) . 7_556 ?
Ca6 Ca10 Ca7 106.78(10) 4 7_556 ?
Bi6 Ca10 Ca9 107.11(10) . 2_655 ?
Bi3 Ca10 Ca9 66.38(7) 7_556 2_655 ?
Bi4 Ca10 Ca9 107.53(9) . 2_655 ?
Bi3 Ca10 Ca9 71.80(7) 3 2_655 ?
Bi8 Ca10 Ca9 150.04(10) 6_566 2_655 ?
Bi5 Ca10 Ca9 50.83(6) 2_655 2_655 ?
Mn4 Ca10 Ca9 61.19(7) . 2_655 ?
Ca6 Ca10 Ca9 122.06(11) 4 2_655 ?
Ca7 Ca10 Ca9 115.81(10) 7_556 2_655 ?
Bi6 Ca10 Ca5 59.28(8) . . ?
Bi3 Ca10 Ca5 126.21(10) 7_556 . ?
Bi4 Ca10 Ca5 63.30(7) . . ?
Bi3 Ca10 Ca5 122.35(11) 3 . ?
Bi8 Ca10 Ca5 49.33(6) 6_566 . ?
Bi5 Ca10 Ca5 109.48(10) 2_655 . ?
Mn4 Ca10 Ca5 103.14(9) . . ?
Ca6 Ca10 Ca5 69.54(9) 4 . ?
Ca7 Ca10 Ca5 71.18(9) 7_556 . ?
Ca9 Ca10 Ca5 159.93(12) 2_655 . ?
Bi6 Ca10 Ca3 56.71(7) . 8_556 ?
Bi3 Ca10 Ca3 50.23(7) 7_556 8_556 ?
Bi4 Ca10 Ca3 138.05(11) . 8_556 ?
Bi3 Ca10 Ca3 121.19(9) 3 8_556 ?
Bi8 Ca10 Ca3 113.39(9) 6_566 8_556 ?
Bi5 Ca10 Ca3 52.27(6) 2_655 8_556 ?
Mn4 Ca10 Ca3 96.39(9) . 8_556 ?
Ca6 Ca10 Ca3 165.09(11) 4 8_556 ?
Ca7 Ca10 Ca3 62.99(8) 7_556 8_556 ?
Ca9 Ca10 Ca3 59.60(8) 2_655 8_556 ?
Ca5 Ca10 Ca3 113.98(11) . 8_556 ?
Bi9 Ca11 Bi9 176.0(2) . 2_655 ?
Bi9 Ca11 Bi1 90.25(7) . 4_545 ?
Bi9 Ca11 Bi1 87.08(7) 2_655 4_545 ?
Bi9 Ca11 Bi1 87.08(7) . 3_545 ?
Bi9 Ca11 Bi1 90.25(7) 2_655 3_545 ?
Bi1 Ca11 Bi1 95.49(13) 4_545 3_545 ?
Bi9 Ca11 Bi5 91.38(8) . . ?
Bi9 Ca11 Bi5 91.76(8) 2_655 . ?
Bi1 Ca11 Bi5 94.67(2) 4_545 . ?
Bi1 Ca11 Bi5 169.73(12) 3_545 . ?
Bi9 Ca11 Bi5 91.76(8) . 2_655 ?
Bi9 Ca11 Bi5 91.39(8) 2_655 2_655 ?
Bi1 Ca11 Bi5 169.73(12) 4_545 2_655 ?
Bi1 Ca11 Bi5 94.67(2) 3_545 2_655 ?
Bi5 Ca11 Bi5 75.22(10) . 2_655 ?
Bi9 Ca11 Mn1 88.02(10) . 3_545 ?
Bi9 Ca11 Mn1 88.02(10) 2_655 3_545 ?
Bi1 Ca11 Mn1 47.75(7) 4_545 3_545 ?
Bi1 Ca11 Mn1 47.75(7) 3_545 3_545 ?
Bi5 Ca11 Mn1 142.39(5) . 3_545 ?
Bi5 Ca11 Mn1 142.39(5) 2_655 3_545 ?
Bi9 Ca11 Ca2 122.05(4) . 2_655 ?
Bi9 Ca11 Ca2 58.25(4) 2_655 2_655 ?
Bi1 Ca11 Ca2 53.33(5) 4_545 2_655 ?
Bi1 Ca11 Ca2 133.15(13) 3_545 2_655 ?
Bi5 Ca11 Ca2 55.54(6) . 2_655 ?
Bi5 Ca11 Ca2 117.63(13) 2_655 2_655 ?
Mn1 Ca11 Ca2 93.69(9) 3_545 2_655 ?
Bi9 Ca11 Ca2 58.25(4) . . ?
Bi9 Ca11 Ca2 122.05(4) 2_655 . ?
Bi1 Ca11 Ca2 133.15(13) 4_545 . ?
Bi1 Ca11 Ca2 53.32(5) 3_545 . ?
Bi5 Ca11 Ca2 117.63(13) . . ?
Bi5 Ca11 Ca2 55.54(6) 2_655 . ?
Mn1 Ca11 Ca2 93.69(9) 3_545 . ?
Ca2 Ca11 Ca2 172.62(19) 2_655 . ?
Bi9 Ca11 Ca8 57.03(5) . . ?
Bi9 Ca11 Ca8 123.94(6) 2_655 . ?
Bi1 Ca11 Ca8 63.46(6) 4_545 . ?
Bi1 Ca11 Ca8 136.02(11) 3_545 . ?
Bi5 Ca11 Ca8 48.98(6) . . ?
Bi5 Ca11 Ca8 109.57(12) 2_655 . ?
Mn1 Ca11 Ca8 101.70(9) 3_545 . ?
Ca2 Ca11 Ca8 66.04(7) 2_655 . ?
Ca2 Ca11 Ca8 112.33(7) . . ?
Bi9 Ca11 Ca8 123.94(6) . 2_655 ?
Bi9 Ca11 Ca8 57.03(5) 2_655 2_655 ?
Bi1 Ca11 Ca8 136.02(11) 4_545 2_655 ?
Bi1 Ca11 Ca8 63.46(6) 3_545 2_655 ?
Bi5 Ca11 Ca8 109.57(12) . 2_655 ?
Bi5 Ca11 Ca8 48.99(6) 2_655 2_655 ?
Mn1 Ca11 Ca8 101.70(9) 3_545 2_655 ?
Ca2 Ca11 Ca8 112.33(7) 2_655 2_655 ?
Ca2 Ca11 Ca8 66.04(7) . 2_655 ?
Ca8 Ca11 Ca8 156.59(18) . 2_655 ?
Bi9 Ca11 Ca1 136.66(15) . 2_655 ?
Bi9 Ca11 Ca1 47.31(7) 2_655 2_655 ?
Bi1 Ca11 Ca1 116.07(5) 4_545 2_655 ?
Bi1 Ca11 Ca1 121.08(5) 3_545 2_655 ?
Bi5 Ca11 Ca1 54.81(8) . 2_655 ?
Bi5 Ca11 Ca1 56.66(8) 2_655 2_655 ?
Mn1 Ca11 Ca1 135.29(7) 3_545 2_655 ?
Ca2 Ca11 Ca1 63.95(8) 2_655 2_655 ?
Ca2 Ca11 Ca1 110.34(11) . 2_655 ?
Ca8 Ca11 Ca1 102.88(11) . 2_655 ?
Ca8 Ca11 Ca1 59.25(8) 2_655 2_655 ?

loop_
_geom_bond_atom_site_label_1
_geom_bond_atom_site_label_2
_geom_bond_distance
_geom_bond_site_symmetry_2
_geom_bond_publ_flag
Bi1 Mn1 2.8758(19) . ?
Bi1 Ca2 3.199(3) 3_455 ?
Bi1 Ca3 3.223(4) 2 ?
Bi1 Ca2 3.268(3) 7_556 ?
Bi1 Ca4 3.374(3) 2 ?
Bi1 Ca11 3.392(4) 3_455 ?
Bi1 Ca5 3.429(3) . ?
Bi1 Ca8 3.883(4) 4 ?
Bi2 Mn2 2.797(2) . ?
Bi2 Mn1 2.878(2) . ?
Bi2 Ca5 3.166(3) . ?
Bi2 Ca7 3.214(3) . ?
Bi2 Ca4 3.398(3) . ?
Bi2 Ca6 3.495(3) . ?
Bi2 Bi7 3.5405(9) . ?
Bi2 Ca1 3.579(3) . ?
Bi2 Ca3 3.717(3) . ?
Bi2 Ca3 3.744(3) 2 ?
Bi3 Mn3 2.8824(18) 3_445 ?
Bi3 Mn2 2.981(2) . ?
Bi3 Ca6 3.177(3) 2 ?
Bi3 Ca10 3.225(3) 7_556 ?
Bi3 Ca3 3.235(4) 2 ?
Bi3 Ca7 3.344(3) . ?
Bi3 Ca10 3.351(3) 3_445 ?
Bi3 Ca9 3.952(3) 8_456 ?
Bi4 Mn3 2.8481(19) . ?
Bi4 Mn4 2.9423(19) . ?
Bi4 Ca1 3.184(3) . ?
Bi4 Ca10 3.236(3) . ?
Bi4 Ca9 3.335(3) . ?
Bi4 Ca6 3.352(3) 4 ?
Bi4 Ca4 3.360(3) . ?
Bi4 Ca5 3.800(3) . ?
Bi5 Mn4 2.812(2) . ?
Bi5 Ca8 3.138(3) . ?
Bi5 Ca9 3.234(3) . ?
Bi5 Ca2 3.404(3) 2_655 ?
Bi5 Ca3 3.440(3) 7 ?
Bi5 Ca10 3.586(3) 2_655 ?
Bi5 Ca11 3.594(4) . ?
Bi5 Bi6 3.6037(9) 2_655 ?
Bi5 Ca1 3.611(3) 2_655 ?
Bi5 Ca1 3.720(3) . ?
Bi6 Bi6 3.0573(12) 7_556 ?
Bi6 Ca2 3.170(3) . ?
Bi6 Ca10 3.217(3) . ?
Bi6 Ca7 3.445(4) 7_556 ?
Bi6 Ca7 3.475(3) . ?
Bi6 Ca1 3.501(4) . ?
Bi6 Ca5 3.583(4) . ?
Bi6 Ca3 3.588(3) 8_556 ?
Bi6 Bi5 3.6036(9) 2_655 ?
Bi6 Ca5 3.613(4) 7_556 ?
Bi7 Bi7 3.0731(12) 7 ?
Bi7 Ca4 3.156(3) . ?
Bi7 Ca6 3.220(3) . ?
Bi7 Ca9 3.381(3) 7 ?
Bi7 Ca9 3.408(3) . ?
Bi7 Ca8 3.509(4) . ?
Bi7 Ca8 3.556(3) 7 ?
Bi7 Ca3 3.577(3) . ?
Bi7 Ca1 3.701(3) . ?
Bi8 Ca5 3.098(3) 6_565 ?
Bi8 Ca8 3.103(3) 7 ?
Bi8 Ca7 3.114(3) 4 ?
Bi8 Ca9 3.133(3) . ?
Bi8 Ca4 3.423(3) . ?
Bi8 Ca10 3.424(3) 6_565 ?
Bi8 Ca6 3.424(3) 7 ?
Bi8 Ca2 3.443(3) 4 ?
Bi9 Ca1 3.078(3) . ?
Bi9 Ca6 3.091(3) . ?
Bi9 Ca11 3.0922(7) . ?
Bi9 Ca4 3.115(3) 4_545 ?
Bi9 Ca2 3.354(3) . ?
Bi9 Ca8 3.437(3) . ?
Bi9 Ca7 3.494(3) . ?
Bi9 Ca5 3.902(4) 4_545 ?
Mn1 Bi1 2.8758(19) 2 ?
Mn1 Bi2 2.878(2) 2 ?
Mn1 Ca3 3.473(4) . ?
Mn1 Ca3 3.473(4) 2 ?
Mn1 Ca11 3.683(6) 3_455 ?
Mn1 Ca4 3.740(3) . ?
Mn1 Ca4 3.740(3) 2 ?
Mn2 Mn3 2.797(5) 3_445 ?
Mn2 Bi2 2.797(2) 2 ?
Mn2 Bi3 2.981(2) 2 ?
Mn2 Ca3 3.434(4) . ?
Mn2 Ca3 3.434(4) 2 ?
Mn2 Ca6 3.654(3) 2 ?
Mn2 Ca6 3.654(3) . ?
Mn3 Mn2 2.797(5) 3 ?
Mn3 Mn4 2.825(5) . ?
Mn3 Bi4 2.8481(19) 2_655 ?
Mn3 Bi3 2.8825(18) 4 ?
Mn3 Bi3 2.8825(18) 3 ?
Mn3 Ca6 3.781(3) 3 ?
Mn3 Ca6 3.781(3) 4 ?
Mn4 Bi5 2.812(2) 2_655 ?
Mn4 Bi4 2.9423(19) 2_655 ?
Mn4 Ca1 3.363(4) 2_655 ?
Mn4 Ca1 3.363(4) . ?
Mn4 Ca10 3.718(3) . ?
Mn4 Ca10 3.718(3) 2_655 ?
Ca1 Bi5 3.611(3) 2_655 ?
Ca1 Ca7 3.947(5) . ?
Ca1 Ca8 4.014(5) . ?
Ca1 Ca9 4.077(5) . ?
Ca1 Ca5 4.101(5) . ?
Ca2 Bi1 3.199(3) 3_545 ?
Ca2 Bi1 3.268(3) 7_556 ?
Ca2 Bi5 3.404(3) 2_655 ?
Ca2 Bi8 3.443(3) 4_545 ?
Ca2 Ca4 3.677(5) 4_545 ?
Ca2 Ca11 3.709(3) . ?
Ca2 Ca5 3.720(5) 7_556 ?
Ca2 Ca7 3.873(4) . ?
Ca2 Ca3 4.005(5) 8_556 ?
Ca2 Ca8 4.171(4) 2_655 ?
Ca3 Bi1 3.223(4) 2 ?
Ca3 Bi3 3.235(4) 2 ?
Ca3 Bi5 3.440(3) 7 ?
Ca3 Bi6 3.588(3) 8_455 ?
Ca3 Bi2 3.744(3) 2 ?
Ca3 Ca2 4.005(5) 8_455 ?
Ca3 Ca9 4.009(5) 7 ?
Ca3 Ca8 4.103(5) 7 ?
Ca4 Bi9 3.115(3) 4 ?
Ca4 Bi1 3.374(3) 2 ?
Ca4 Ca2 3.677(5) 4 ?
Ca4 Ca9 3.779(4) . ?
Ca4 Ca5 3.864(5) . ?
Ca4 Ca8 3.898(5) 7 ?
Ca5 Bi8 3.098(3) 6_566 ?
Ca5 Bi6 3.613(4) 7_556 ?
Ca5 Ca2 3.720(5) 7_556 ?
Ca5 Bi9 3.902(4) 4 ?
Ca5 Ca10 3.921(4) . ?
Ca5 Ca3 4.203(5) 2 ?
Ca6 Bi3 3.177(3) 2 ?
Ca6 Bi4 3.352(3) 4_545 ?
Ca6 Bi8 3.424(3) 7 ?
Ca6 Ca10 3.744(5) 4_545 ?
Ca6 Mn3 3.781(3) 3_445 ?
Ca6 Ca8 3.802(4) . ?
Ca6 Ca7 3.903(5) . ?
Ca6 Ca9 3.911(5) 7 ?
Ca7 Bi8 3.114(3) 4_545 ?
Ca7 Bi6 3.445(4) 7_556 ?
Ca7 Ca10 3.831(5) 7_556 ?
Ca7 Ca3 4.173(5) 2 ?
Ca8 Bi8 3.103(3) 7 ?
Ca8 Bi7 3.556(3) 7 ?
Ca8 Bi1 3.883(4) 4_545 ?
Ca8 Ca4 3.898(5) 7 ?
Ca8 Ca11 3.937(3) . ?
Ca8 Ca3 4.103(5) 7 ?
Ca8 Ca2 4.171(4) 2_655 ?
Ca9 Bi7 3.381(3) 7 ?
Ca9 Ca6 3.911(5) 7 ?
Ca9 Ca10 3.917(4) 2_655 ?
Ca9 Bi3 3.952(3) 8 ?
Ca9 Ca3 4.009(5) 7 ?
Ca10 Bi3 3.225(3) 7_556 ?
Ca10 Bi3 3.351(3) 3 ?
Ca10 Bi8 3.424(3) 6_566 ?
Ca10 Bi5 3.586(3) 2_655 ?
Ca10 Ca6 3.744(5) 4 ?
Ca10 Ca7 3.831(5) 7_556 ?
Ca10 Ca9 3.917(4) 2_655 ?
Ca10 Ca3 4.141(5) 8_556 ?
Ca11 Bi9 3.0922(7) 2_655 ?
Ca11 Bi1 3.392(4) 4_545 ?
Ca11 Bi1 3.392(4) 3_545 ?
Ca11 Bi5 3.594(4) 2_655 ?
Ca11 Mn1 3.683(6) 3_545 ?
Ca11 Ca2 3.709(3) 2_655 ?
Ca11 Ca8 3.937(3) 2_655 ?
Ca11 Ca1 4.172(5) 2_655 ?
